data_7051754
loop_
_publ_author_name
'Feltham, Humphrey L. C.'
'Larsen, David S.'
'Brooker, Sally'

_publ_section_title
;
 A hexanuclear iron(iii) complex of a hexadentate fully conjugated
 diimine ligand derived from 1,4-diformyl-2,3-dihydroxybenzene
;
_journal_issue 10
_journal_name_full 'New Journal of Chemistry'
_journal_page_first 2001
_journal_paper_doi 10.1039/b9nj00347a
_journal_volume 33
_journal_year 2009
_chemical_formula_sum 'C104.5 H108 Fe6 N10 O32.5'
_chemical_formula_weight 2359.11
_chemical_name_systematic
;
?
;
_space_group_IT_number 2
_symmetry_cell_setting triclinic
_symmetry_space_group_name_Hall '-P 1'
_symmetry_space_group_name_H-M 'P -1'
_atom_sites_solution_hydrogens geom
_atom_sites_solution_primary direct
_atom_sites_solution_secondary difmap
_audit_creation_method SHELXL-97
_cell_angle_alpha 74.707(7)
_cell_angle_beta 80.588(7)
_cell_angle_gamma 75.863(7)
_cell_formula_units_Z 2
_cell_length_a 16.940(4)
_cell_length_b 17.775(5)
_cell_length_c 19.317(5)
_cell_measurement_reflns_used 6512
_cell_measurement_temperature 92(2)
_cell_measurement_theta_max 26.30
_cell_measurement_theta_min 2.20
_cell_volume 5410(2)
_computing_structure_refinement 'SHELXL-97 (Sheldrick, 1997)'
_computing_structure_solution 'SHELXS-97 (Sheldrick, 1990)'
_diffrn_ambient_temperature 92(2)
_diffrn_measured_fraction_theta_full 0.929
_diffrn_measured_fraction_theta_max 0.929
_diffrn_measurement_device_type 'Bruker Kappa Apex II area detector'
_diffrn_measurement_method '\f and \w scans'
_diffrn_radiation_monochromator graphite
_diffrn_radiation_source 'fine-focus sealed tube'
_diffrn_radiation_type MoK\a
_diffrn_radiation_wavelength 0.71073
_diffrn_reflns_av_R_equivalents 0.1504
_diffrn_reflns_av_sigmaI/netI 0.1942
_diffrn_reflns_limit_h_max 13
_diffrn_reflns_limit_h_min -19
_diffrn_reflns_limit_k_max 21
_diffrn_reflns_limit_k_min -21
_diffrn_reflns_limit_l_max 22
_diffrn_reflns_limit_l_min -22
_diffrn_reflns_number 48640
_diffrn_reflns_theta_full 25.03
_diffrn_reflns_theta_max 25.03
_diffrn_reflns_theta_min 1.57
_exptl_absorpt_coefficient_mu 0.867
_exptl_absorpt_correction_T_max 0.9498
_exptl_absorpt_correction_T_min 0.7229
_exptl_absorpt_correction_type multi-scan
_exptl_absorpt_process_details 'SCALE (Bruker AXS Inc.)'
_exptl_crystal_colour black
_exptl_crystal_density_diffrn 1.448
_exptl_crystal_density_method 'not measured'
_exptl_crystal_description rod
_exptl_crystal_F_000 2442
_exptl_crystal_size_max 0.40
_exptl_crystal_size_mid 0.10
_exptl_crystal_size_min 0.06
_refine_diff_density_max 1.548
_refine_diff_density_min -0.842
_refine_diff_density_rms 0.170
_refine_ls_extinction_method none
_refine_ls_goodness_of_fit_ref 1.165
_refine_ls_hydrogen_treatment constr
_refine_ls_matrix_type full
_refine_ls_number_parameters 1389
_refine_ls_number_reflns 17749
_refine_ls_number_restraints 33
_refine_ls_restrained_S_all 1.164
_refine_ls_R_factor_all 0.2340
_refine_ls_R_factor_gt 0.1570
_refine_ls_shift/su_max 0.001
_refine_ls_shift/su_mean 0.000
_refine_ls_structure_factor_coef Fsqd
_refine_ls_weighting_details 'calc w=1/[\s^2^(Fo^2^)+(0.0920P)^2^+90.4977P] where P=(Fo^2^+2Fc^2^)/3'
_refine_ls_weighting_scheme calc
_refine_ls_wR_factor_gt 0.3179
_refine_ls_wR_factor_ref 0.3556
_reflns_number_gt 10931
_reflns_number_total 17749
_reflns_threshold_expression >2sigma(I)
_cod_data_source_file b9nj00347a.txt
_cod_data_source_block hf84b
_cod_original_sg_symbol_H-M P-1
_cod_original_formula_sum 'C104.50 H108 Fe6 N10 O32.50'
_cod_database_code 7051754

loop_
_symmetry_equiv_pos_as_xyz
'x, y, z'
'-x, -y, -z'

loop_
_atom_site_label
_atom_site_type_symbol
_atom_site_fract_x
_atom_site_fract_y
_atom_site_fract_z
_atom_site_U_iso_or_equiv
_atom_site_adp_type
_atom_site_occupancy
_atom_site_symmetry_multiplicity
_atom_site_calc_flag
_atom_site_refinement_flags
_atom_site_disorder_assembly
_atom_site_disorder_group
Fe1 Fe -0.33913(12) -0.01571(11) 0.75014(10) 0.0222(5) Uani 1 1 d . . .
Fe2 Fe -0.15734(12) -0.08298(11) 0.84892(10) 0.0204(4) Uani 1 1 d . . .
Fe3 Fe 0.03299(12) -0.14899(11) 0.82048(11) 0.0254(5) Uani 1 1 d . . .
Fe4 Fe -0.47251(14) 0.42694(14) 0.72082(12) 0.0384(6) Uani 1 1 d . . .
Fe5 Fe -0.33495(13) 0.31403(11) 0.81806(10) 0.0252(5) Uani 1 1 d . . .
Fe6 Fe -0.11684(13) 0.26683(11) 0.81571(10) 0.0237(5) Uani 1 1 d . . .
C1 C -0.3697(8) 0.0763(8) 0.8642(6) 0.021(3) Uani 1 1 d . . .
O1 O -0.3503(6) 0.0701(5) 0.7968(5) 0.024(2) Uani 1 1 d . . .
C2 C -0.3634(8) 0.1506(8) 0.8798(6) 0.022(3) Uani 1 1 d . . .
O2 O -0.3412(6) 0.2066(5) 0.8275(5) 0.030(2) Uani 1 1 d . . .
C3 C -0.3826(8) 0.1559(7) 0.9509(7) 0.025(3) Uani 1 1 d . . .
C4 C -0.4066(8) 0.0954(7) 1.0059(7) 0.019(3) Uani 1 1 d . . .
H4 H -0.4200 0.1023 1.0538 0.022 Uiso 1 1 calc R . .
C5 C -0.4110(8) 0.0255(8) 0.9907(7) 0.027(3) Uani 1 1 d . . .
H5 H -0.4270 -0.0164 1.0282 0.032 Uiso 1 1 calc R . .
C6 C -0.3915(8) 0.0159(7) 0.9183(7) 0.021(3) Uani 1 1 d . . .
C7 C -0.3957(8) -0.0594(7) 0.9078(8) 0.025(3) Uani 1 1 d U . .
H7 H -0.4135 -0.0962 0.9493 0.030 Uiso 1 1 calc R . .
N1 N -0.3787(6) -0.0829(6) 0.8496(5) 0.017(2) Uani 1 1 d . . .
C8 C -0.3849(8) -0.1591(8) 0.8453(7) 0.025(3) Uani 1 1 d U . .
C9 C -0.4214(8) -0.2126(7) 0.8985(7) 0.021(3) Uani 1 1 d . . .
H9 H -0.4465 -0.1988 0.9425 0.026 Uiso 1 1 calc R . .
C10 C -0.4214(10) -0.2856(9) 0.8879(9) 0.040(4) Uani 1 1 d . . .
H10 H -0.4423 -0.3242 0.9259 0.047 Uiso 1 1 calc R . .
C11 C -0.3912(11) -0.3035(9) 0.8222(9) 0.041(4) Uani 1 1 d . . .
H11 H -0.3930 -0.3537 0.8146 0.050 Uiso 1 1 calc R . .
C12 C -0.3576(10) -0.2481(8) 0.7666(8) 0.037(4) Uani 1 1 d . . .
H12 H -0.3363 -0.2608 0.7215 0.044 Uiso 1 1 calc R . .
C13 C -0.3557(8) -0.1748(8) 0.7776(7) 0.024(3) Uani 1 1 d . . .
O3 O -0.3255(6) -0.1197(5) 0.7266(5) 0.025(2) Uani 1 1 d . . .
C14 C -0.3772(9) 0.2256(8) 0.9734(8) 0.030(3) Uani 1 1 d . . .
H14 H -0.3891 0.2243 1.0234 0.036 Uiso 1 1 calc R . .
N2 N -0.3579(7) 0.2887(6) 0.9320(6) 0.025(3) Uani 1 1 d . . .
C15 C -0.3599(10) 0.3556(8) 0.9599(8) 0.033(4) Uani 1 1 d . . .
C16 C -0.3830(11) 0.3623(9) 1.0283(9) 0.042(4) Uani 1 1 d . . .
H16 H -0.3977 0.3187 1.0646 0.051 Uiso 1 1 calc R . .
C17 C -0.3851(13) 0.4331(11) 1.0447(10) 0.059(5) Uani 1 1 d . . .
H17 H -0.4038 0.4394 1.0924 0.071 Uiso 1 1 calc R . .
C18 C -0.3603(11) 0.4964(9) 0.9925(9) 0.043(4) Uani 1 1 d . . .
H18 H -0.3631 0.5455 1.0046 0.051 Uiso 1 1 calc R . .
C19 C -0.3327(10) 0.4878(8) 0.9261(8) 0.033(4) Uani 1 1 d . . .
H19 H -0.3122 0.5296 0.8918 0.039 Uiso 1 1 calc R . .
C20 C -0.3334(10) 0.4165(9) 0.9057(8) 0.036(4) Uani 1 1 d . . .
O4 O -0.3093(7) 0.4061(6) 0.8402(5) 0.038(3) Uani 1 1 d . . .
C21 C -0.1870(8) 0.0495(7) 0.9218(7) 0.018(3) Uani 1 1 d . . .
O21 O -0.1781(5) 0.0232(5) 0.8618(4) 0.023(2) Uani 1 1 d . . .
C22 C -0.1744(8) 0.1291(7) 0.9143(6) 0.018(3) Uani 1 1 d . . .
O22 O -0.1568(6) 0.1696(5) 0.8507(4) 0.023(2) Uani 1 1 d . . .
C23 C -0.1817(8) 0.1555(8) 0.9777(6) 0.021(3) Uani 1 1 d . . .
C24 C -0.2028(8) 0.1074(7) 1.0459(7) 0.019(3) Uani 1 1 d . . .
H24 H -0.2071 0.1267 1.0881 0.023 Uiso 1 1 calc R . .
C25 C -0.2167(8) 0.0344(7) 1.0517(7) 0.023(3) Uani 1 1 d . . .
H25 H -0.2323 0.0033 1.0977 0.028 Uiso 1 1 calc R . .
C26 C -0.2082(9) 0.0036(7) 0.9897(7) 0.023(3) Uani 1 1 d . . .
C27 C -0.2273(8) -0.0721(7) 1.0015(7) 0.022(3) Uani 1 1 d . . .
H27 H -0.2474 -0.0959 1.0491 0.026 Uiso 1 1 calc R . .
N21 N -0.2195(7) -0.1114(6) 0.9521(6) 0.024(3) Uani 1 1 d . . .
C28 C -0.2360(8) -0.1890(7) 0.9677(7) 0.021(3) Uani 1 1 d . . .
C29 C -0.2673(10) -0.2291(8) 1.0345(8) 0.034(4) Uani 1 1 d . . .
H29 H -0.2830 -0.2035 1.0735 0.041 Uiso 1 1 calc R . .
C30 C -0.2753(9) -0.3078(9) 1.0434(9) 0.038(4) Uani 1 1 d . . .
H30 H -0.2971 -0.3365 1.0883 0.045 Uiso 1 1 calc R . .
C31 C -0.2503(9) -0.3430(8) 0.9846(8) 0.034(4) Uani 1 1 d . . .
H31 H -0.2526 -0.3973 0.9907 0.041 Uiso 1 1 calc R . .
C32 C -0.2221(9) -0.3011(8) 0.9176(8) 0.031(3) Uani 1 1 d . . .
H32 H -0.2067 -0.3262 0.8783 0.037 Uiso 1 1 calc R . .
C33 C -0.2164(9) -0.2224(7) 0.9082(8) 0.025(3) Uani 1 1 d . . .
O23 O -0.1898(6) -0.1801(5) 0.8463(5) 0.031(2) Uani 1 1 d . . .
C34 C -0.1688(9) 0.2338(8) 0.9764(8) 0.030(3) Uani 1 1 d . . .
H34 H -0.1733 0.2472 1.0216 0.036 Uiso 1 1 calc R . .
N22 N -0.1522(7) 0.2855(6) 0.9206(5) 0.020(2) Uani 1 1 d . . .
C35 C -0.1402(8) 0.3584(8) 0.9272(7) 0.025(3) Uani 1 1 d . . .
C36 C -0.1469(10) 0.3834(8) 0.9890(8) 0.036(4) Uani 1 1 d . . .
H36 H -0.1637 0.3510 1.0339 0.044 Uiso 1 1 calc R . .
C37 C -0.1290(12) 0.4570(9) 0.9863(9) 0.046(4) Uani 1 1 d . . .
H37 H -0.1341 0.4752 1.0292 0.055 Uiso 1 1 calc R . .
C38 C -0.1041(10) 0.5022(8) 0.9214(9) 0.039(4) Uani 1 1 d . . .
H38 H -0.0903 0.5514 0.9196 0.047 Uiso 1 1 calc R . .
C39 C -0.0986(10) 0.4783(9) 0.8587(8) 0.040(4) Uani 1 1 d . . .
H39 H -0.0827 0.5118 0.8140 0.048 Uiso 1 1 calc R . .
C40 C -0.1159(9) 0.4058(8) 0.8598(8) 0.033(4) Uani 1 1 d . . .
O24 O -0.1055(7) 0.3794(5) 0.7995(5) 0.033(2) Uani 1 1 d . . .
C41 C -0.2149(9) 0.3442(8) 0.6870(7) 0.025(3) Uani 1 1 d . . .
O41 O -0.2173(6) 0.3033(5) 0.7560(5) 0.023(2) Uani 1 1 d . . .
C42 C -0.2946(10) 0.3822(8) 0.6648(8) 0.034(4) Uani 1 1 d . . .
O42 O -0.3568(6) 0.3712(5) 0.7149(4) 0.025(2) Uani 1 1 d . . .
C43 C -0.3014(10) 0.4297(8) 0.5950(7) 0.032(4) Uani 1 1 d . . .
C44 C -0.2326(10) 0.4358(8) 0.5475(8) 0.039(4) Uani 1 1 d . . .
H44 H -0.2373 0.4678 0.4998 0.047 Uiso 1 1 calc R . .
C45 C -0.1584(10) 0.3968(9) 0.5679(8) 0.040(4) Uani 1 1 d . . .
H45 H -0.1118 0.4002 0.5333 0.048 Uiso 1 1 calc R . .
C46 C -0.1468(9) 0.3505(8) 0.6392(8) 0.029(3) Uani 1 1 d . . .
C47 C -0.0645(10) 0.3146(8) 0.6523(8) 0.033(4) Uani 1 1 d . . .
H47 H -0.0230 0.3218 0.6131 0.039 Uiso 1 1 calc R . .
N41 N -0.0423(7) 0.2722(6) 0.7153(6) 0.022(2) Uani 1 1 d . . .
C48 C 0.0417(9) 0.2421(7) 0.7246(7) 0.023(3) Uani 1 1 d . . .
C49 C 0.1061(9) 0.2392(8) 0.6696(8) 0.033(4) Uani 1 1 d . . .
H49 H 0.0953 0.2579 0.6206 0.040 Uiso 1 1 calc R . .
C50 C 0.1831(11) 0.2100(10) 0.6860(8) 0.041(4) Uani 1 1 d . . .
H50 H 0.2269 0.2112 0.6483 0.050 Uiso 1 1 calc R . .
C51 C 0.2003(9) 0.1776(9) 0.7583(8) 0.034(4) Uani 1 1 d . . .
H51 H 0.2549 0.1566 0.7699 0.041 Uiso 1 1 calc R . .
C52 C 0.1356(9) 0.1773(8) 0.8113(8) 0.034(4) Uani 1 1 d . . .
H52 H 0.1464 0.1533 0.8598 0.041 Uiso 1 1 calc R . .
C53 C 0.0566(10) 0.2100(8) 0.7973(8) 0.032(4) Uani 1 1 d . . .
O43 O -0.0070(6) 0.2135(6) 0.8473(5) 0.030(2) Uani 1 1 d . . .
C54 C -0.3778(11) 0.4795(9) 0.5731(8) 0.038(4) Uani 1 1 d . . .
H54 H -0.3780 0.5092 0.5243 0.045 Uiso 1 1 calc R . .
N42 N -0.4465(8) 0.4876(7) 0.6138(7) 0.038(3) Uani 1 1 d . . .
C55 C -0.5177(10) 0.5416(9) 0.5888(9) 0.036(4) Uani 1 1 d . . .
C56 C -0.5254(10) 0.5939(9) 0.5231(8) 0.037(4) Uani 1 1 d . . .
H56 H -0.4793 0.5955 0.4878 0.045 Uiso 1 1 calc R . .
C57 C -0.5993(11) 0.6443(9) 0.5074(9) 0.040(4) Uani 1 1 d . . .
H57 H -0.6026 0.6804 0.4614 0.048 Uiso 1 1 calc R . .
C58 C -0.6674(13) 0.6443(10) 0.5550(10) 0.057(5) Uani 1 1 d . . .
H58 H -0.7180 0.6790 0.5428 0.068 Uiso 1 1 calc R . .
C59 C -0.6608(12) 0.5911(10) 0.6234(10) 0.054(5) Uani 1 1 d . . .
H59 H -0.7070 0.5903 0.6586 0.065 Uiso 1 1 calc R . .
C60 C -0.5853(12) 0.5394(10) 0.6390(10) 0.053(5) Uani 1 1 d . . .
O44 O -0.5795(8) 0.4890(8) 0.7064(6) 0.066(4) Uani 1 1 d . . .
C61 C -0.0800(8) -0.0724(8) 0.7002(7) 0.023(3) Uani 1 1 d . . .
O61 O -0.0651(6) -0.0904(5) 0.7684(4) 0.024(2) Uani 1 1 d . . .
C62 C -0.1636(9) -0.0367(7) 0.6893(7) 0.024(3) Uani 1 1 d . . .
O62 O -0.2141(6) -0.0314(5) 0.7467(4) 0.022(2) Uani 1 1 d . . .
C63 C -0.1797(9) -0.0089(9) 0.6155(8) 0.032(3) Uani 1 1 d U . .
C64 C -0.1189(9) -0.0199(9) 0.5618(8) 0.030(3) Uani 1 1 d . . .
H64 H -0.1320 0.0002 0.5134 0.037 Uiso 1 1 calc R . .
C65 C -0.0413(11) -0.0573(10) 0.5726(8) 0.042(4) Uani 1 1 d . . .
H65 H -0.0022 -0.0667 0.5328 0.051 Uiso 1 1 calc R . .
C66 C -0.0179(9) -0.0830(8) 0.6450(7) 0.030(3) Uani 1 1 d . . .
C67 C 0.0647(9) -0.1217(9) 0.6537(7) 0.029(3) Uani 1 1 d . . .
H67 H 0.0999 -0.1303 0.6116 0.035 Uiso 1 1 calc R . .
N61 N 0.0963(7) -0.1465(6) 0.7157(5) 0.021(2) Uani 1 1 d . . .
C68 C 0.1777(8) -0.1842(8) 0.7216(7) 0.025(3) Uani 1 1 d U . .
C69 C 0.2423(10) -0.1892(10) 0.6658(9) 0.044(4) Uani 1 1 d . . .
H69 H 0.2318 -0.1659 0.6171 0.052 Uiso 1 1 calc R . .
C70 C 0.3212(10) -0.2278(10) 0.6816(10) 0.052(5) Uani 1 1 d . . .
H70 H 0.3644 -0.2322 0.6437 0.062 Uiso 1 1 calc R . .
C71 C 0.3364(13) -0.2598(11) 0.7522(10) 0.055(5) Uani 1 1 d . . .
H71 H 0.3903 -0.2865 0.7630 0.067 Uiso 1 1 calc R . .
C72 C 0.2757(9) -0.2537(9) 0.8065(9) 0.038(4) Uani 1 1 d . . .
H72 H 0.2887 -0.2760 0.8547 0.046 Uiso 1 1 calc R . .
C73 C 0.1941(8) -0.2158(7) 0.7951(8) 0.026(3) Uani 1 1 d . . .
O63 O 0.1370(6) -0.2101(5) 0.8467(5) 0.031(2) Uani 1 1 d . . .
C74 C -0.2614(8) 0.0328(8) 0.5979(6) 0.022(3) Uani 1 1 d U . .
H74 H -0.2671 0.0539 0.5480 0.026 Uiso 1 1 calc R . .
N62 N -0.3264(7) 0.0449(6) 0.6404(5) 0.020(2) Uani 1 1 d U . .
C75 C -0.4008(9) 0.0870(7) 0.6170(7) 0.023(3) Uani 1 1 d . . .
C76 C -0.4113(11) 0.1461(10) 0.5529(8) 0.042(4) Uani 1 1 d . . .
H76 H -0.3653 0.1611 0.5219 0.051 Uiso 1 1 calc R . .
C77 C -0.4902(10) 0.1824(9) 0.5356(8) 0.037(4) Uani 1 1 d U . .
H77 H -0.4980 0.2218 0.4918 0.044 Uiso 1 1 calc R . .
C78 C -0.5584(11) 0.1617(9) 0.5819(8) 0.043(4) Uani 1 1 d . . .
H78 H -0.6120 0.1858 0.5685 0.051 Uiso 1 1 calc R . .
C79 C -0.5483(10) 0.1075(8) 0.6453(8) 0.038(4) Uani 1 1 d . . .
H79 H -0.5946 0.0943 0.6771 0.045 Uiso 1 1 calc R . .
C80 C -0.4695(9) 0.0711(7) 0.6639(6) 0.022(3) Uani 1 1 d . . .
O64 O -0.4558(6) 0.0172(5) 0.7273(5) 0.028(2) Uani 1 1 d . . .
O100 O -0.0528(6) -0.1343(5) 0.8961(5) 0.030(2) Uani 1 1 d . . .
H10X H -0.0610 -0.1533 0.9416 0.035 Uiso 1 1 d . . .
O110 O 0.0640(6) -0.0426(5) 0.8124(5) 0.032(2) Uani 1 1 d . . .
H11X H 0.0898 -0.0156 0.7750 0.039 Uiso 1 1 d . . .
C110 C 0.0305(13) 0.0135(13) 0.8695(12) 0.099(11) Uani 1 1 d . . .
H11A H 0.0190 -0.0199 0.9176 0.119 Uiso 1 1 calc R . .
H11B H -0.0199 0.0513 0.8546 0.119 Uiso 1 1 calc R . .
H11C H 0.0720 0.0429 0.8707 0.119 Uiso 1 1 calc R . .
O120 O 0.0057(7) -0.2545(5) 0.8079(5) 0.038(3) Uani 1 1 d . . .
H12X H -0.0410 -0.2540 0.7960 0.045 Uiso 1 1 d . . .
C120 C 0.0172(13) -0.3262(10) 0.8595(11) 0.061(6) Uani 1 1 d . . .
H12A H -0.0251 -0.3228 0.9003 0.074 Uiso 1 1 calc R . .
H12B H 0.0713 -0.3371 0.8762 0.074 Uiso 1 1 calc R . .
H12C H 0.0136 -0.3694 0.8382 0.074 Uiso 1 1 calc R . .
O130 O -0.5069(7) 0.3404(7) 0.6901(6) 0.052(3) Uani 1 1 d . . .
H13X H -0.5515 0.3481 0.6699 0.062 Uiso 1 1 d . . .
C130 C -0.4466(16) 0.2519(11) 0.6904(9) 0.080(8) Uani 1 1 d . . .
H13A H -0.4354 0.2243 0.7400 0.095 Uiso 1 1 calc R . .
H13B H -0.3950 0.2586 0.6606 0.095 Uiso 1 1 calc R . .
H13C H -0.4737 0.2204 0.6709 0.095 Uiso 1 1 calc R . .
O140 O -0.4387(9) 0.5184(7) 0.7490(7) 0.058(4) Uani 1 1 d . . .
H14X H -0.3880 0.5230 0.7470 0.070 Uiso 1 1 d . . .
C140 C -0.493(2) 0.5406(17) 0.806(2) 0.144(14) Uani 1 1 d . . .
H14A H -0.5474 0.5326 0.8017 0.173 Uiso 1 1 calc R . .
H14B H -0.4966 0.5970 0.8034 0.173 Uiso 1 1 calc R . .
H14C H -0.4741 0.5078 0.8515 0.173 Uiso 1 1 calc R . .
O150 O -0.4595(6) 0.3620(6) 0.8172(5) 0.031(2) Uani 1 1 d . . .
C150 C -0.5236(9) 0.3396(10) 0.8671(8) 0.040(4) Uani 1 1 d . . .
H15A H -0.5755 0.3631 0.8460 0.048 Uiso 1 1 calc R . .
H15B H -0.5248 0.3587 0.9105 0.048 Uiso 1 1 calc R . .
H15C H -0.5156 0.2813 0.8799 0.048 Uiso 1 1 calc R . .
N200 N -0.2239(9) 0.1548(7) 0.7013(7) 0.041(3) Uani 1 1 d . . .
H20X H -0.2240 0.1410 0.7480 0.049 Uiso 1 1 d . . .
H20Y H -0.2290 0.1050 0.6990 0.049 Uiso 1 1 d . . .
O200 O -0.2113(8) 0.2115(7) 0.5595(6) 0.051(3) Uani 1 1 d . . .
C201 C -0.1499(9) 0.1463(7) 0.6672(7) 0.025(3) Uani 1 1 d . . .
C202 C -0.1477(10) 0.1849(9) 0.5879(7) 0.032(4) Uani 1 1 d . . .
C203 C -0.0705(10) 0.1868(9) 0.5493(8) 0.039(4) Uani 1 1 d . . .
H203 H -0.0672 0.2145 0.5000 0.047 Uiso 1 1 calc R . .
C204 C 0.0007(11) 0.1496(10) 0.5805(8) 0.040(4) Uani 1 1 d . . .
C205 C -0.0020(10) 0.1023(8) 0.6573(7) 0.030(3) Uani 1 1 d . . .
C206 C -0.0797(9) 0.1096(8) 0.6965(8) 0.031(3) Uani 1 1 d . . .
H206 H -0.0829 0.0872 0.7470 0.037 Uiso 1 1 calc R . .
N210 N 0.0658(8) 0.0573(7) 0.6827(7) 0.037(3) Uani 1 1 d . . .
O210 O 0.0733(7) 0.1498(7) 0.5411(5) 0.046(3) Uani 1 1 d . . .
C211 C 0.1382(10) 0.0578(9) 0.6401(10) 0.041(4) Uani 1 1 d . . .
C212 C 0.1453(12) 0.1033(11) 0.5682(9) 0.049(4) Uani 1 1 d . . .
C213 C 0.2185(11) 0.1050(12) 0.5290(9) 0.052(5) Uani 1 1 d . . .
H213 H 0.2213 0.1393 0.4821 0.062 Uiso 1 1 calc R . .
C214 C 0.2894(12) 0.0581(12) 0.5559(11) 0.059(5) Uani 1 1 d . . .
H214 H 0.3406 0.0602 0.5276 0.070 Uiso 1 1 calc R . .
C215 C 0.2862(12) 0.0092(12) 0.6224(11) 0.058(5) Uani 1 1 d . . .
H215 H 0.3347 -0.0256 0.6400 0.070 Uiso 1 1 calc R . .
C216 C 0.2127(12) 0.0099(9) 0.6643(10) 0.048(5) Uani 1 1 d . . .
H216 H 0.2117 -0.0232 0.7118 0.058 Uiso 1 1 calc R . .
O300 O -0.0398(7) -0.2264(6) 1.0280(6) 0.044(3) Uani 1 1 d . . .
H30X H -0.0660 -0.1970 1.0580 0.053 Uiso 1 1 d . . .
C301 C -0.0663(10) -0.2988(9) 1.0510(10) 0.048(4) Uani 1 1 d . . .
H30A H -0.0206 -0.3420 1.0684 0.057 Uiso 1 1 calc R . .
H30B H -0.0859 -0.3099 1.0105 0.057 Uiso 1 1 calc R . .
H30C H -0.1109 -0.2949 1.0901 0.057 Uiso 1 1 calc R . .
O310 O -0.3572(6) -0.1052(6) 1.1452(5) 0.041(3) Uani 1 1 d . . .
H31X H -0.3730 -0.0590 1.1560 0.049 Uiso 1 1 d . . .
C311 C -0.4179(10) -0.1483(10) 1.1737(10) 0.050(4) Uani 1 1 d . . .
H31A H -0.3932 -0.2022 1.1995 0.060 Uiso 1 1 calc R . .
H31B H -0.4461 -0.1518 1.1345 0.060 Uiso 1 1 calc R . .
H31C H -0.4574 -0.1215 1.2073 0.060 Uiso 1 1 calc R . .
O320 O -0.4211(7) 0.0356(6) 1.1872(6) 0.048(3) Uani 1 1 d . . .
H32X H -0.4470 0.0180 1.2280 0.058 Uiso 1 1 d . . .
C321 C -0.3975(11) 0.1016(10) 1.2002(9) 0.050(5) Uani 1 1 d . . .
H32A H -0.4439 0.1475 1.1957 0.060 Uiso 1 1 calc R . .
H32B H -0.3516 0.1153 1.1649 0.060 Uiso 1 1 calc R . .
H32C H -0.3808 0.0877 1.2490 0.060 Uiso 1 1 calc R . .
O330 O -0.1202(9) -0.2544(7) 0.7460(7) 0.065(4) Uani 1 1 d . . .
H33X H -0.1520 -0.2220 0.7710 0.079 Uiso 1 1 d . . .
C331 C -0.1430(12) -0.2394(10) 0.6748(9) 0.051(5) Uani 1 1 d . . .
H33A H -0.1856 -0.1905 0.6657 0.061 Uiso 1 1 calc R . .
H33B H -0.1641 -0.2843 0.6702 0.061 Uiso 1 1 calc R . .
H33C H -0.0951 -0.2330 0.6395 0.061 Uiso 1 1 calc R . .
O340 O -0.6249(9) 0.1272(7) 0.3963(6) 0.061(4) Uani 1 1 d . . .
H34X H -0.6410 0.1250 0.3570 0.073 Uiso 1 1 d . . .
C340 C -0.5392(15) 0.0962(13) 0.3943(13) 0.087(8) Uani 1 1 d . . .
H34A H -0.5179 0.1094 0.4328 0.104 Uiso 1 1 calc R . .
H34B H -0.5122 0.1195 0.3474 0.104 Uiso 1 1 calc R . .
H34C H -0.5284 0.0380 0.4014 0.104 Uiso 1 1 calc R . .
O350 O -0.3610(16) 0.638(2) 0.3675(15) 0.084(10) Uani 0.50 1 d P . .
H35X H -0.3549 0.6493 0.4075 0.101 Uiso 0.50 1 d P . .
C351 C -0.304(2) 0.633(2) 0.320(2) 0.066(12) Uani 0.50 1 d P . .
H35A H -0.2789 0.6790 0.3103 0.079 Uiso 0.50 1 calc PR . .
H35B H -0.3248 0.6313 0.2756 0.079 Uiso 0.50 1 calc PR . .
H35C H -0.2633 0.5837 0.3349 0.079 Uiso 0.50 1 calc PR . .
O360 O 0.0067(13) 0.4426(11) 0.7030(10) 0.037(5) Uiso 0.50 1 d P . .
H36X H -0.0319 0.4240 0.7320 0.044 Uiso 0.50 1 d P . .
C361 C 0.0794(19) 0.4237(18) 0.7424(16) 0.037(7) Uiso 0.50 1 d P . .
H36A H 0.1119 0.4647 0.7223 0.044 Uiso 0.50 1 calc PR . .
H36B H 0.1126 0.3715 0.7376 0.044 Uiso 0.50 1 calc PR . .
H36C H 0.0618 0.4225 0.7935 0.044 Uiso 0.50 1 calc PR . .
O370 O -0.7013(19) 0.4807(17) 0.8086(15) 0.073(8) Uiso 0.50 1 d P . .
H37X H -0.7151 0.4348 0.8189 0.088 Uiso 0.50 1 d P . .
C371 C -0.757(2) 0.532(2) 0.8260(19) 0.050(9) Uiso 0.50 1 d P . .
H37A H -0.7591 0.5288 0.8776 0.060 Uiso 0.50 1 calc PR . .
H37B H -0.8092 0.5233 0.8164 0.060 Uiso 0.50 1 calc PR . .
H37C H -0.7493 0.5845 0.7981 0.060 Uiso 0.50 1 calc PR . .
O380 O -0.2993(13) 0.5304(11) 0.7429(10) 0.035(5) Uiso 0.50 1 d P . .
H38X H -0.2760 0.4910 0.7670 0.042 Uiso 0.50 1 d P . .
C380 C -0.2318(15) 0.5541(13) 0.6962(12) 0.014(5) Uiso 0.50 1 d P . .
H38A H -0.2122 0.5188 0.6629 0.017 Uiso 0.50 1 calc PR . .
H38B H -0.1877 0.5509 0.7247 0.017 Uiso 0.50 1 calc PR . .
H38C H -0.2486 0.6092 0.6686 0.017 Uiso 0.50 1 calc PR . .
O390 O -0.3029(16) 0.6568(14) 0.4768(13) 0.057(6) Uiso 0.50 1 d P . .
H39X H -0.3224 0.6614 0.5265 0.069 Uiso 0.50 1 d P . .
H39Y H -0.2610 0.6170 0.4830 0.069 Uiso 0.50 1 d P . .
O400 O -0.6251(16) 0.2764(13) 0.4081(12) 0.049(6) Uiso 0.50 1 d P A 1
H40X H -0.6295 0.2240 0.4170 0.059 Uiso 0.50 1 d P B 1
C401 C -0.565(2) 0.3089(19) 0.3594(17) 0.041(8) Uiso 0.50 1 d P A 1
H40A H -0.5878 0.3646 0.3368 0.049 Uiso 0.50 1 calc PR A 1
H40B H -0.5462 0.2784 0.3221 0.049 Uiso 0.50 1 calc PR A 1
H40C H -0.5187 0.3065 0.3850 0.049 Uiso 0.50 1 calc PR A 1
O405 O -0.686(2) 0.2718(19) 0.4288(18) 0.092(10) Uiso 0.50 1 d P C 2
H45X H -0.7260 0.2850 0.4610 0.111 Uiso 0.50 1 d P D 2
H45Y H -0.7060 0.2460 0.4060 0.111 Uiso 0.50 1 d P E 2

loop_
_atom_site_aniso_label
_atom_site_aniso_U_11
_atom_site_aniso_U_22
_atom_site_aniso_U_33
_atom_site_aniso_U_23
_atom_site_aniso_U_13
_atom_site_aniso_U_12
Fe1 0.0276(12) 0.0204(10) 0.0211(10) -0.0038(8) -0.0079(8) -0.0072(8)
Fe2 0.0209(11) 0.0218(10) 0.0206(10) -0.0060(8) -0.0075(8) -0.0038(8)
Fe3 0.0225(12) 0.0256(11) 0.0294(11) -0.0074(9) -0.0084(8) -0.0025(8)
Fe4 0.0343(14) 0.0455(14) 0.0312(12) 0.0059(10) -0.0147(10) -0.0093(10)
Fe5 0.0306(13) 0.0220(10) 0.0233(11) 0.0013(8) -0.0087(9) -0.0097(8)
Fe6 0.0293(12) 0.0176(10) 0.0244(11) 0.0016(8) -0.0099(8) -0.0075(8)
C1 0.015(7) 0.038(8) 0.009(6) -0.012(6) 0.005(5) -0.002(6)
O1 0.025(6) 0.018(5) 0.033(6) -0.010(4) -0.002(4) -0.006(4)
C2 0.026(8) 0.033(8) 0.013(7) -0.006(6) -0.002(5) -0.018(6)
O2 0.040(7) 0.026(5) 0.031(6) -0.008(4) -0.003(4) -0.018(4)
C3 0.021(8) 0.017(7) 0.036(8) -0.001(6) -0.005(6) -0.004(5)
C4 0.012(7) 0.022(7) 0.020(7) -0.006(5) -0.002(5) 0.001(5)
C5 0.015(8) 0.025(7) 0.032(8) 0.006(6) -0.005(6) 0.001(6)
C6 0.016(8) 0.023(7) 0.020(7) 0.001(5) -0.005(5) -0.004(5)
C7 0.006(7) 0.019(7) 0.038(8) 0.009(6) -0.001(5) 0.002(5)
N1 0.015(6) 0.014(5) 0.021(6) -0.009(5) 0.001(4) 0.000(4)
C8 0.015(7) 0.030(7) 0.035(8) -0.002(6) -0.017(6) -0.010(5)
C9 0.016(7) 0.021(7) 0.022(7) -0.005(6) 0.010(5) -0.001(5)
C10 0.035(10) 0.031(9) 0.054(11) 0.004(8) -0.024(8) -0.011(7)
C11 0.054(12) 0.026(8) 0.045(10) -0.009(7) -0.019(8) -0.001(7)
C12 0.057(12) 0.018(7) 0.039(9) -0.004(7) -0.014(8) -0.011(7)
C13 0.020(8) 0.031(8) 0.023(7) -0.007(6) -0.008(6) -0.003(6)
O3 0.035(6) 0.024(5) 0.019(5) 0.001(4) -0.012(4) -0.009(4)
C14 0.028(9) 0.026(8) 0.036(9) -0.001(7) -0.012(6) -0.010(6)
N2 0.030(7) 0.026(6) 0.019(6) -0.005(5) -0.009(5) -0.003(5)
C15 0.034(10) 0.024(8) 0.046(10) 0.004(7) -0.013(7) -0.022(6)
C16 0.057(12) 0.037(9) 0.042(10) -0.018(8) -0.013(8) -0.012(8)
C17 0.081(16) 0.058(12) 0.050(11) -0.014(9) -0.026(10) -0.023(10)
C18 0.047(11) 0.019(8) 0.061(12) -0.005(8) -0.001(8) -0.010(7)
C19 0.041(10) 0.019(7) 0.037(9) -0.003(6) -0.002(7) -0.012(6)
C20 0.033(10) 0.039(9) 0.037(9) -0.002(7) -0.013(7) -0.014(7)
O4 0.055(8) 0.029(6) 0.035(6) -0.004(5) -0.001(5) -0.024(5)
C21 0.013(7) 0.021(7) 0.019(7) -0.002(5) 0.000(5) -0.005(5)
O21 0.020(5) 0.025(5) 0.021(5) 0.002(4) -0.011(4) -0.003(4)
C22 0.023(8) 0.021(7) 0.012(6) 0.000(5) -0.003(5) -0.010(5)
O22 0.031(6) 0.028(5) 0.014(5) -0.004(4) -0.010(4) -0.011(4)
C23 0.017(8) 0.030(8) 0.017(7) -0.002(6) 0.000(5) -0.009(6)
C24 0.020(8) 0.025(7) 0.019(7) -0.018(6) 0.001(5) -0.005(5)
C25 0.032(9) 0.020(7) 0.017(7) 0.005(5) -0.009(6) -0.011(6)
C26 0.031(9) 0.016(7) 0.023(7) -0.001(6) -0.001(6) -0.009(6)
C27 0.017(8) 0.026(7) 0.020(7) -0.002(6) -0.009(5) 0.001(6)
N21 0.033(8) 0.015(6) 0.023(6) 0.003(5) -0.010(5) -0.007(5)
C28 0.012(7) 0.018(7) 0.032(8) -0.001(6) -0.006(5) -0.006(5)
C29 0.036(10) 0.020(7) 0.048(10) -0.010(7) 0.002(7) -0.010(6)
C30 0.028(9) 0.032(9) 0.043(10) 0.000(7) 0.000(7) -0.002(7)
C31 0.027(9) 0.018(7) 0.053(10) 0.008(7) -0.011(7) -0.010(6)
C32 0.030(9) 0.019(7) 0.048(10) -0.013(7) -0.015(7) 0.001(6)
C33 0.027(9) 0.011(6) 0.040(9) -0.004(6) -0.009(6) -0.004(5)
O23 0.043(7) 0.023(5) 0.035(6) -0.001(4) -0.023(5) -0.014(4)
C34 0.027(9) 0.040(9) 0.030(8) -0.018(7) -0.009(6) -0.004(7)
N22 0.035(7) 0.010(5) 0.019(6) 0.003(4) -0.008(5) -0.016(5)
C35 0.018(8) 0.024(7) 0.023(7) 0.008(6) -0.007(6) 0.001(6)
C36 0.052(11) 0.030(8) 0.031(9) -0.002(7) -0.009(7) -0.016(7)
C37 0.075(14) 0.026(8) 0.041(10) -0.008(7) -0.009(9) -0.019(8)
C38 0.047(11) 0.016(7) 0.065(11) -0.010(7) -0.021(8) -0.016(7)
C39 0.047(11) 0.039(9) 0.036(9) -0.002(7) -0.019(8) -0.011(8)
C40 0.031(9) 0.015(7) 0.053(10) -0.004(7) -0.015(7) -0.002(6)
O24 0.051(7) 0.015(5) 0.037(6) 0.004(4) -0.014(5) -0.019(4)
C41 0.030(9) 0.029(8) 0.022(7) 0.004(6) -0.017(6) -0.017(6)
O41 0.027(6) 0.022(5) 0.023(5) -0.002(4) -0.005(4) -0.011(4)
C42 0.050(11) 0.033(8) 0.029(8) -0.014(7) -0.014(7) -0.012(7)
O42 0.034(6) 0.028(5) 0.013(5) 0.005(4) -0.005(4) -0.013(4)
C43 0.045(10) 0.031(8) 0.023(8) 0.008(6) -0.017(7) -0.016(7)
C44 0.042(11) 0.028(8) 0.037(9) 0.027(7) -0.015(7) -0.017(7)
C45 0.036(10) 0.044(10) 0.033(9) 0.003(7) 0.000(7) -0.012(7)
C46 0.030(9) 0.021(7) 0.035(8) 0.003(6) -0.017(7) -0.007(6)
C47 0.043(10) 0.022(8) 0.027(8) 0.006(6) -0.003(7) -0.008(7)
N41 0.018(6) 0.015(6) 0.031(7) -0.003(5) 0.002(5) -0.006(4)
C48 0.030(9) 0.018(7) 0.023(7) 0.001(6) -0.009(6) -0.013(6)
C49 0.034(10) 0.027(8) 0.031(8) 0.006(6) -0.004(7) -0.007(7)
C50 0.043(11) 0.052(10) 0.033(9) -0.014(8) 0.002(7) -0.015(8)
C51 0.019(8) 0.043(9) 0.040(9) -0.008(7) -0.006(7) -0.005(7)
C52 0.027(9) 0.029(8) 0.040(9) 0.006(7) -0.023(7) 0.003(6)
C53 0.041(10) 0.031(8) 0.027(8) -0.004(6) -0.014(7) -0.010(7)
O43 0.030(6) 0.036(6) 0.022(5) 0.001(4) -0.009(4) -0.005(4)
C54 0.049(12) 0.038(9) 0.034(9) 0.003(7) -0.025(8) -0.024(8)
N42 0.030(8) 0.034(7) 0.048(8) 0.000(6) -0.031(7) 0.002(6)
C55 0.026(9) 0.044(9) 0.047(10) -0.021(8) -0.016(7) -0.007(7)
C56 0.039(10) 0.037(9) 0.037(9) -0.003(7) -0.017(7) -0.006(7)
C57 0.052(12) 0.034(9) 0.034(9) 0.003(7) -0.017(8) -0.015(8)
C58 0.068(15) 0.038(10) 0.065(13) -0.009(9) -0.027(11) 0.000(9)
C59 0.058(13) 0.056(12) 0.047(11) -0.006(9) -0.025(9) -0.004(9)
C60 0.066(15) 0.048(11) 0.050(11) -0.013(9) -0.043(10) 0.004(9)
O44 0.042(8) 0.102(11) 0.038(7) 0.005(7) -0.008(6) -0.007(7)
C61 0.020(8) 0.032(8) 0.021(7) -0.014(6) 0.004(6) -0.007(6)
O61 0.030(6) 0.029(5) 0.015(5) -0.009(4) -0.010(4) -0.004(4)
C62 0.036(9) 0.017(7) 0.025(8) -0.005(6) -0.015(6) -0.007(6)
O62 0.038(6) 0.015(4) 0.013(5) 0.003(4) -0.007(4) -0.009(4)
C63 0.026(6) 0.041(9) 0.030(8) -0.010(7) -0.009(6) -0.004(6)
C64 0.022(8) 0.047(9) 0.027(8) -0.013(7) -0.014(6) -0.005(7)
C65 0.050(11) 0.051(10) 0.021(8) -0.005(7) -0.002(7) -0.006(8)
C66 0.028(9) 0.036(8) 0.028(8) -0.006(6) -0.004(6) -0.011(6)
C67 0.025(9) 0.047(9) 0.020(7) -0.018(7) 0.005(6) -0.009(7)
N61 0.026(7) 0.023(6) 0.019(6) -0.014(5) -0.001(5) -0.004(5)
C68 0.011(7) 0.040(8) 0.024(7) -0.016(6) 0.010(5) -0.002(6)
C69 0.028(10) 0.058(11) 0.049(10) -0.021(9) 0.003(7) -0.012(8)
C70 0.021(10) 0.060(12) 0.073(13) -0.031(10) 0.012(8) 0.000(8)
C71 0.058(14) 0.053(11) 0.054(12) -0.016(9) -0.023(10) 0.004(9)
C72 0.024(9) 0.046(10) 0.044(10) -0.017(8) -0.008(7) 0.004(7)
C73 0.018(8) 0.018(7) 0.041(9) -0.020(6) 0.001(6) 0.008(5)
O63 0.027(6) 0.029(5) 0.036(6) -0.008(4) -0.010(5) -0.002(4)
C74 0.027(6) 0.033(7) 0.003(5) 0.002(5) -0.006(3) -0.005(5)
N62 0.026(5) 0.028(6) 0.014(5) -0.011(5) -0.001(4) -0.013(5)
C75 0.035(9) 0.020(7) 0.020(7) -0.005(6) -0.012(6) -0.008(6)
C76 0.041(11) 0.058(11) 0.027(9) -0.004(8) -0.018(7) -0.009(8)
C77 0.045(9) 0.043(8) 0.021(7) 0.010(6) -0.027(7) -0.009(7)
C78 0.053(12) 0.045(10) 0.039(9) -0.008(8) -0.031(8) -0.012(8)
C79 0.045(11) 0.022(8) 0.044(10) -0.004(7) -0.015(8) 0.000(7)
C80 0.033(9) 0.022(7) 0.013(7) -0.011(6) 0.003(6) -0.005(6)
O64 0.039(7) 0.025(5) 0.024(5) -0.006(4) -0.003(4) -0.013(4)
O100 0.030(6) 0.038(6) 0.023(5) -0.009(4) -0.005(4) -0.008(4)
O110 0.049(7) 0.025(5) 0.029(6) -0.012(4) 0.000(5) -0.015(5)
C110 0.047(14) 0.105(18) 0.12(2) 0.081(16) -0.064(13) -0.053(13)
O120 0.052(8) 0.025(5) 0.043(6) -0.005(5) -0.018(5) -0.015(5)
C120 0.070(15) 0.037(10) 0.080(14) 0.008(9) -0.026(11) -0.029(9)
O130 0.038(8) 0.069(8) 0.055(8) -0.004(6) -0.024(6) -0.025(6)
C130 0.16(3) 0.074(14) 0.033(10) -0.008(10) -0.009(12) -0.092(16)
O140 0.082(11) 0.032(7) 0.058(8) -0.017(6) 0.019(7) -0.018(6)
C140 0.13(3) 0.08(2) 0.21(4) 0.00(2) -0.08(3) 0.01(2)
O150 0.030(6) 0.046(6) 0.016(5) 0.002(4) -0.008(4) -0.015(5)
C150 0.019(9) 0.055(10) 0.045(10) -0.003(8) -0.013(7) -0.006(7)
N200 0.054(10) 0.028(7) 0.047(8) -0.014(6) 0.005(7) -0.018(6)
O200 0.054(9) 0.053(7) 0.043(7) 0.006(6) -0.017(6) -0.018(6)
C201 0.039(10) 0.009(6) 0.031(8) -0.011(6) 0.001(7) -0.012(6)
C202 0.048(11) 0.034(8) 0.015(7) -0.008(6) -0.006(7) -0.005(7)
C203 0.046(11) 0.033(9) 0.030(9) 0.015(7) -0.014(7) -0.011(7)
C204 0.044(11) 0.050(10) 0.029(9) -0.009(7) 0.012(7) -0.023(8)
C205 0.047(11) 0.028(8) 0.024(8) -0.013(6) -0.012(7) -0.012(7)
C206 0.031(9) 0.034(8) 0.034(9) -0.014(7) -0.007(7) -0.010(7)
N210 0.034(8) 0.032(7) 0.049(8) -0.012(6) -0.016(6) -0.005(6)
O210 0.050(8) 0.060(8) 0.030(6) 0.004(5) -0.005(5) -0.029(6)
C211 0.026(10) 0.031(9) 0.069(12) -0.024(8) 0.015(8) -0.011(7)
C212 0.047(12) 0.065(12) 0.045(11) -0.026(9) 0.001(8) -0.019(9)
C213 0.039(12) 0.094(15) 0.032(9) -0.017(9) 0.015(8) -0.039(10)
C214 0.037(12) 0.083(15) 0.067(14) -0.026(12) 0.000(9) -0.027(10)
C215 0.039(12) 0.069(13) 0.070(14) -0.013(11) -0.006(10) -0.021(10)
C216 0.056(13) 0.035(9) 0.059(12) -0.009(8) -0.024(9) -0.010(8)
O300 0.048(8) 0.043(7) 0.044(7) -0.009(5) -0.013(5) -0.013(5)
C301 0.032(10) 0.047(10) 0.063(12) 0.000(9) -0.016(8) -0.013(8)
O310 0.033(7) 0.040(6) 0.036(6) 0.000(5) 0.012(5) -0.002(5)
C311 0.028(10) 0.059(12) 0.063(12) -0.014(9) 0.002(8) -0.015(8)
O320 0.053(8) 0.043(7) 0.040(7) 0.001(5) 0.007(5) -0.014(6)
C321 0.052(13) 0.062(12) 0.048(11) -0.022(9) -0.011(9) -0.021(9)
O330 0.071(10) 0.062(8) 0.072(9) -0.039(7) -0.020(7) 0.003(7)
C331 0.059(13) 0.041(10) 0.063(12) -0.023(9) -0.009(9) -0.017(9)
O340 0.104(12) 0.047(7) 0.044(7) -0.016(6) -0.034(7) -0.016(7)
C340 0.09(2) 0.084(16) 0.104(19) -0.055(14) -0.061(15) 0.017(14)
O350 0.027(16) 0.18(3) 0.076(19) -0.09(2) -0.013(13) -0.012(17)
C351 0.06(3) 0.05(2) 0.12(4) -0.07(2) 0.01(2) -0.023(19)

loop_
_atom_type_symbol
_atom_type_description
_atom_type_scat_dispersion_real
_atom_type_scat_dispersion_imag
_atom_type_scat_source
C C 0.0033 0.0016 'International Tables Vol C Tables 4.2.6.8 and 6.1.1.4'
H H 0.0000 0.0000 'International Tables Vol C Tables 4.2.6.8 and 6.1.1.4'
N N 0.0061 0.0033 'International Tables Vol C Tables 4.2.6.8 and 6.1.1.4'
O O 0.0106 0.0060 'International Tables Vol C Tables 4.2.6.8 and 6.1.1.4'
Fe Fe 0.3463 0.8444 'International Tables Vol C Tables 4.2.6.8 and 6.1.1.4'

loop_
_geom_angle_atom_site_label_1
_geom_angle_atom_site_label_2
_geom_angle_atom_site_label_3
_geom_angle
_geom_angle_site_symmetry_1
_geom_angle_site_symmetry_3
_geom_angle_publ_flag
O1 Fe1 O3 165.9(4) . . ?
O1 Fe1 O64 93.1(4) . . ?
O3 Fe1 O64 92.0(4) . . ?
O1 Fe1 O62 88.0(4) . . ?
O3 Fe1 O62 90.4(4) . . ?
O64 Fe1 O62 164.9(3) . . ?
O1 Fe1 N1 87.5(4) . . ?
O3 Fe1 N1 79.6(4) . . ?
O64 Fe1 N1 88.3(4) . . ?
O62 Fe1 N1 106.7(4) . . ?
O1 Fe1 N62 101.0(4) . . ?
O3 Fe1 N62 92.8(4) . . ?
O64 Fe1 N62 78.2(4) . . ?
O62 Fe1 N62 86.8(4) . . ?
N1 Fe1 N62 164.4(4) . . ?
O21 Fe2 O23 153.8(4) . . ?
O21 Fe2 O61 106.3(4) . . ?
O23 Fe2 O61 95.2(4) . . ?
O21 Fe2 O100 102.1(4) . . ?
O23 Fe2 O100 98.2(4) . . ?
O61 Fe2 O100 73.1(4) . . ?
O21 Fe2 N21 86.1(4) . . ?
O23 Fe2 N21 78.8(4) . . ?
O61 Fe2 N21 157.9(4) . . ?
O100 Fe2 N21 86.6(4) . . ?
O21 Fe2 O62 87.2(3) . . ?
O23 Fe2 O62 84.7(3) . . ?
O61 Fe2 O62 73.6(3) . . ?
O100 Fe2 O62 146.8(4) . . ?
N21 Fe2 O62 126.2(4) . . ?
O63 Fe3 O100 117.8(4) . . ?
O63 Fe3 O61 165.4(4) . . ?
O100 Fe3 O61 76.1(4) . . ?
O63 Fe3 O110 93.5(4) . . ?
O100 Fe3 O110 93.8(4) . . ?
O61 Fe3 O110 89.6(4) . . ?
O63 Fe3 O120 88.2(4) . . ?
O100 Fe3 O120 94.6(4) . . ?
O61 Fe3 O120 86.3(4) . . ?
O110 Fe3 O120 169.4(4) . . ?
O63 Fe3 N61 80.8(4) . . ?
O100 Fe3 N61 161.2(4) . . ?
O61 Fe3 N61 85.1(4) . . ?
O110 Fe3 N61 86.7(4) . . ?
O120 Fe3 N61 83.3(4) . . ?
O44 Fe4 O150 115.1(5) . . ?
O44 Fe4 O42 168.5(4) . . ?
O150 Fe4 O42 76.3(4) . . ?
O44 Fe4 O130 87.1(6) . . ?
O150 Fe4 O130 92.2(4) . . ?
O42 Fe4 O130 91.8(4) . . ?
O44 Fe4 O140 91.6(6) . . ?
O150 Fe4 O140 89.8(5) . . ?
O42 Fe4 O140 89.2(5) . . ?
O130 Fe4 O140 177.9(5) . . ?
O44 Fe4 N42 82.5(5) . . ?
O150 Fe4 N42 162.0(5) . . ?
O42 Fe4 N42 86.1(4) . . ?
O130 Fe4 N42 92.5(5) . . ?
O140 Fe4 N42 85.7(5) . . ?
O2 Fe5 O4 159.2(4) . . ?
O2 Fe5 O42 105.7(4) . . ?
O4 Fe5 O42 94.4(4) . . ?
O2 Fe5 O150 96.7(4) . . ?
O4 Fe5 O150 94.8(4) . . ?
O42 Fe5 O150 71.8(4) . . ?
O2 Fe5 N2 85.5(4) . . ?
O4 Fe5 N2 78.0(4) . . ?
O42 Fe5 N2 156.2(4) . . ?
O150 Fe5 N2 86.2(4) . . ?
O2 Fe5 O41 94.4(4) . . ?
O4 Fe5 O41 85.5(4) . . ?
O42 Fe5 O41 74.4(4) . . ?
O150 Fe5 O41 146.2(3) . . ?
N2 Fe5 O41 126.5(4) . . ?
O22 Fe6 O43 92.2(4) . . ?
O22 Fe6 O24 162.2(4) . . ?
O43 Fe6 O24 97.9(4) . . ?
O22 Fe6 O41 83.6(3) . . ?
O43 Fe6 O41 161.4(4) . . ?
O24 Fe6 O41 91.1(4) . . ?
O22 Fe6 N22 86.5(4) . . ?
O43 Fe6 N22 87.2(4) . . ?
O24 Fe6 N22 79.4(4) . . ?
O41 Fe6 N22 110.5(4) . . ?
O22 Fe6 N41 113.4(4) . . ?
O43 Fe6 N41 78.2(4) . . ?
O24 Fe6 N41 83.2(4) . . ?
O41 Fe6 N41 86.8(4) . . ?
N22 Fe6 N41 155.5(4) . . ?
O1 C1 C6 122.6(12) . . ?
O1 C1 C2 116.9(11) . . ?
C6 C1 C2 120.5(11) . . ?
C1 O1 Fe1 133.3(8) . . ?
O2 C2 C3 124.4(11) . . ?
O2 C2 C1 119.2(11) . . ?
C3 C2 C1 116.4(11) . . ?
C2 O2 Fe5 135.0(8) . . ?
C2 C3 C4 123.3(12) . . ?
C2 C3 C14 121.6(12) . . ?
C4 C3 C14 115.0(12) . . ?
C5 C4 C3 119.7(12) . . ?
C5 C4 H4 120.2 . . ?
C3 C4 H4 120.2 . . ?
C4 C5 C6 119.8(12) . . ?
C4 C5 H5 120.1 . . ?
C6 C5 H5 120.1 . . ?
C1 C6 C7 123.7(12) . . ?
C1 C6 C5 120.3(12) . . ?
C7 C6 C5 116.0(11) . . ?
N1 C7 C6 127.7(12) . . ?
N1 C7 H7 116.2 . . ?
C6 C7 H7 116.2 . . ?
C7 N1 C8 122.9(11) . . ?
C7 N1 Fe1 125.1(8) . . ?
C8 N1 Fe1 112.0(8) . . ?
C9 C8 C13 120.9(12) . . ?
C9 C8 N1 126.0(13) . . ?
C13 C8 N1 112.9(11) . . ?
C10 C9 C8 119.9(13) . . ?
C10 C9 H9 120.1 . . ?
C8 C9 H9 120.1 . . ?
C9 C10 C11 120.2(15) . . ?
C9 C10 H10 119.9 . . ?
C11 C10 H10 119.9 . . ?
C10 C11 C12 120.3(14) . . ?
C10 C11 H11 119.9 . . ?
C12 C11 H11 119.9 . . ?
C13 C12 C11 119.8(14) . . ?
C13 C12 H12 120.1 . . ?
C11 C12 H12 120.1 . . ?
O3 C13 C12 122.4(13) . . ?
O3 C13 C8 119.0(12) . . ?
C12 C13 C8 118.6(13) . . ?
C13 O3 Fe1 115.7(8) . . ?
N2 C14 C3 125.7(14) . . ?
N2 C14 H14 117.1 . . ?
C3 C14 H14 117.1 . . ?
C14 N2 C15 120.5(12) . . ?
C14 N2 Fe5 126.9(10) . . ?
C15 N2 Fe5 112.2(8) . . ?
C16 C15 C20 122.6(14) . . ?
C16 C15 N2 126.8(13) . . ?
C20 C15 N2 110.6(13) . . ?
C15 C16 C17 118.7(16) . . ?
C15 C16 H16 120.7 . . ?
C17 C16 H16 120.7 . . ?
C16 C17 C18 121.2(18) . . ?
C16 C17 H17 119.4 . . ?
C18 C17 H17 119.4 . . ?
C19 C18 C17 119.9(15) . . ?
C19 C18 H18 120.0 . . ?
C17 C18 H18 120.0 . . ?
C18 C19 C20 120.7(14) . . ?
C18 C19 H19 119.6 . . ?
C20 C19 H19 119.6 . . ?
O4 C20 C15 120.2(14) . . ?
O4 C20 C19 123.1(13) . . ?
C15 C20 C19 116.7(14) . . ?
C20 O4 Fe5 116.7(9) . . ?
O21 C21 C26 122.4(11) . . ?
O21 C21 C22 117.5(10) . . ?
C26 C21 C22 120.1(11) . . ?
C21 O21 Fe2 130.3(7) . . ?
O22 C22 C23 125.0(11) . . ?
O22 C22 C21 117.8(11) . . ?
C23 C22 C21 117.2(11) . . ?
C22 O22 Fe6 132.5(8) . . ?
C22 C23 C24 121.4(11) . . ?
C22 C23 C34 121.7(11) . . ?
C24 C23 C34 116.9(11) . . ?
C25 C24 C23 120.6(11) . . ?
C25 C24 H24 119.7 . . ?
C23 C24 H24 119.7 . . ?
C24 C25 C26 120.6(11) . . ?
C24 C25 H25 119.7 . . ?
C26 C25 H25 119.7 . . ?
C21 C26 C27 123.9(12) . . ?
C21 C26 C25 120.0(11) . . ?
C27 C26 C25 115.9(11) . . ?
N21 C27 C26 124.8(12) . . ?
N21 C27 H27 117.6 . . ?
C26 C27 H27 117.6 . . ?
C27 N21 C28 122.4(11) . . ?
C27 N21 Fe2 125.0(9) . . ?
C28 N21 Fe2 111.2(8) . . ?
C33 C28 C29 122.5(12) . . ?
C33 C28 N21 112.3(11) . . ?
C29 C28 N21 125.1(12) . . ?
C28 C29 C30 119.0(14) . . ?
C28 C29 H29 120.5 . . ?
C30 C29 H29 120.5 . . ?
C31 C30 C29 118.2(14) . . ?
C31 C30 H30 120.9 . . ?
C29 C30 H30 120.9 . . ?
C32 C31 C30 121.9(13) . . ?
C32 C31 H31 119.0 . . ?
C30 C31 H31 119.0 . . ?
C31 C32 C33 119.8(14) . . ?
C31 C32 H32 120.1 . . ?
C33 C32 H32 120.1 . . ?
O23 C33 C28 119.1(11) . . ?
O23 C33 C32 122.5(13) . . ?
C28 C33 C32 118.3(13) . . ?
C33 O23 Fe2 116.6(8) . . ?
N22 C34 C23 125.7(12) . . ?
N22 C34 H34 117.2 . . ?
C23 C34 H34 117.2 . . ?
C34 N22 C35 119.8(11) . . ?
C34 N22 Fe6 126.1(9) . . ?
C35 N22 Fe6 113.0(8) . . ?
C36 C35 N22 127.3(12) . . ?
C36 C35 C40 121.0(13) . . ?
N22 C35 C40 111.6(12) . . ?
C35 C36 C37 120.0(14) . . ?
C35 C36 H36 120.0 . . ?
C37 C36 H36 120.0 . . ?
C38 C37 C36 119.1(15) . . ?
C38 C37 H37 120.5 . . ?
C36 C37 H37 120.5 . . ?
C37 C38 C39 121.5(13) . . ?
C37 C38 H38 119.3 . . ?
C39 C38 H38 119.3 . . ?
C38 C39 C40 120.5(15) . . ?
C38 C39 H39 119.7 . . ?
C40 C39 H39 119.7 . . ?
O24 C40 C39 121.0(14) . . ?
O24 C40 C35 121.0(12) . . ?
C39 C40 C35 117.9(14) . . ?
C40 O24 Fe6 114.3(8) . . ?
O41 C41 C46 126.7(12) . . ?
O41 C41 C42 112.9(12) . . ?
C46 C41 C42 120.4(12) . . ?
C41 O41 Fe6 123.9(8) . . ?
C41 O41 Fe5 116.6(8) . . ?
Fe6 O41 Fe5 115.5(4) . . ?
O42 C42 C43 125.1(14) . . ?
O42 C42 C41 115.6(12) . . ?
C43 C42 C41 119.3(14) . . ?
C42 O42 Fe4 131.8(9) . . ?
C42 O42 Fe5 119.7(9) . . ?
Fe4 O42 Fe5 105.5(4) . . ?
C44 C43 C42 119.8(14) . . ?
C44 C43 C54 117.9(13) . . ?
C42 C43 C54 122.0(15) . . ?
C45 C44 C43 120.4(13) . . ?
C45 C44 H44 119.8 . . ?
C43 C44 H44 119.8 . . ?
C44 C45 C46 122.7(14) . . ?
C44 C45 H45 118.7 . . ?
C46 C45 H45 118.7 . . ?
C41 C46 C47 127.0(12) . . ?
C41 C46 C45 117.4(13) . . ?
C47 C46 C45 115.6(13) . . ?
N41 C47 C46 123.9(13) . . ?
N41 C47 H47 118.1 . . ?
C46 C47 H47 118.1 . . ?
C47 N41 C48 120.2(11) . . ?
C47 N41 Fe6 125.8(10) . . ?
C48 N41 Fe6 112.1(8) . . ?
C49 C48 C53 120.5(14) . . ?
C49 C48 N41 126.0(12) . . ?
C53 C48 N41 113.4(12) . . ?
C50 C49 C48 119.9(14) . . ?
C50 C49 H49 120.0 . . ?
C48 C49 H49 120.0 . . ?
C49 C50 C51 121.0(15) . . ?
C49 C50 H50 119.5 . . ?
C51 C50 H50 119.5 . . ?
C52 C51 C50 118.0(14) . . ?
C52 C51 H51 121.0 . . ?
C50 C51 H51 121.0 . . ?
C53 C52 C51 123.0(14) . . ?
C53 C52 H52 118.5 . . ?
C51 C52 H52 118.5 . . ?
O43 C53 C52 124.6(13) . . ?
O43 C53 C48 117.9(13) . . ?
C52 C53 C48 117.5(14) . . ?
C53 O43 Fe6 118.2(8) . . ?
N42 C54 C43 125.7(14) . . ?
N42 C54 H54 117.1 . . ?
C43 C54 H54 117.1 . . ?
C54 N42 C55 121.8(14) . . ?
C54 N42 Fe4 128.4(10) . . ?
C55 N42 Fe4 109.8(11) . . ?
C56 C55 C60 119.0(14) . . ?
C56 C55 N42 127.7(15) . . ?
C60 C55 N42 113.3(15) . . ?
C55 C56 C57 120.7(16) . . ?
C55 C56 H56 119.7 . . ?
C57 C56 H56 119.7 . . ?
C58 C57 C56 122.5(15) . . ?
C58 C57 H57 118.8 . . ?
C56 C57 H57 118.8 . . ?
C57 C58 C59 117.9(17) . . ?
C57 C58 H58 121.1 . . ?
C59 C58 H58 121.1 . . ?
C60 C59 C58 119.5(19) . . ?
C60 C59 H59 120.3 . . ?
C58 C59 H59 120.3 . . ?
O44 C60 C55 120.6(15) . . ?
O44 C60 C59 118.8(18) . . ?
C55 C60 C59 120.5(16) . . ?
C60 O44 Fe4 113.8(11) . . ?
O61 C61 C66 121.7(13) . . ?
O61 C61 C62 113.9(11) . . ?
C66 C61 C62 124.3(12) . . ?
C61 O61 Fe3 134.0(8) . . ?
C61 O61 Fe2 121.2(8) . . ?
Fe3 O61 Fe2 103.5(4) . . ?
O62 C62 C63 128.6(13) . . ?
O62 C62 C61 116.4(11) . . ?
C63 C62 C61 115.0(13) . . ?
C62 O62 Fe1 124.0(8) . . ?
C62 O62 Fe2 114.2(8) . . ?
Fe1 O62 Fe2 118.4(4) . . ?
C64 C63 C62 120.5(14) . . ?
C64 C63 C74 119.8(13) . . ?
C62 C63 C74 119.7(13) . . ?
C65 C64 C63 124.2(14) . . ?
C65 C64 H64 117.9 . . ?
C63 C64 H64 117.9 . . ?
C64 C65 C66 119.3(14) . . ?
C64 C65 H65 120.3 . . ?
C66 C65 H65 120.3 . . ?
C61 C66 C67 126.0(13) . . ?
C61 C66 C65 116.5(14) . . ?
C67 C66 C65 117.3(13) . . ?
N61 C67 C66 124.8(12) . . ?
N61 C67 H67 117.6 . . ?
C66 C67 H67 117.6 . . ?
C67 N61 C68 122.8(11) . . ?
C67 N61 Fe3 127.4(10) . . ?
C68 N61 Fe3 109.5(8) . . ?
N61 C68 C69 128.0(13) . . ?
N61 C68 C73 112.0(11) . . ?
C69 C68 C73 119.8(13) . . ?
C70 C69 C68 120.5(16) . . ?
C70 C69 H69 119.8 . . ?
C68 C69 H69 119.8 . . ?
C71 C70 C69 119.5(16) . . ?
C71 C70 H70 120.2 . . ?
C69 C70 H70 120.2 . . ?
C72 C71 C70 120.9(17) . . ?
C72 C71 H71 119.6 . . ?
C70 C71 H71 119.6 . . ?
C71 C72 C73 123.2(16) . . ?
C71 C72 H72 118.4 . . ?
C73 C72 H72 118.4 . . ?
O63 C73 C72 122.9(13) . . ?
O63 C73 C68 121.0(12) . . ?
C72 C73 C68 116.1(13) . . ?
C73 O63 Fe3 116.3(9) . . ?
N62 C74 C63 128.7(12) . . ?
N62 C74 H74 115.7 . . ?
C63 C74 H74 115.7 . . ?
C74 N62 C75 123.3(11) . . ?
C74 N62 Fe1 124.0(9) . . ?
C75 N62 Fe1 111.6(8) . . ?
N62 C75 C80 115.7(11) . . ?
N62 C75 C76 125.1(13) . . ?
C80 C75 C76 119.0(13) . . ?
C77 C76 C75 118.8(15) . . ?
C77 C76 H76 120.6 . . ?
C75 C76 H76 120.6 . . ?
C76 C77 C78 120.9(14) . . ?
C76 C77 H77 119.6 . . ?
C78 C77 H77 119.6 . . ?
C79 C78 C77 120.3(15) . . ?
C79 C78 H78 119.8 . . ?
C77 C78 H78 119.8 . . ?
C78 C79 C80 119.5(15) . . ?
C78 C79 H79 120.2 . . ?
C80 C79 H79 120.2 . . ?
O64 C80 C75 116.8(12) . . ?
O64 C80 C79 122.0(12) . . ?
C75 C80 C79 121.2(13) . . ?
C80 O64 Fe1 115.6(8) . . ?
Fe3 O100 Fe2 107.0(4) . . ?
Fe3 O100 H10X 137.2 . . ?
Fe2 O100 H10X 113.5 . . ?
C110 O110 Fe3 124.9(8) . . ?
C110 O110 H11X 107.8 . . ?
Fe3 O110 H11X 126.5 . . ?
O110 C110 H11A 109.5 . . ?
O110 C110 H11B 109.5 . . ?
H11A C110 H11B 109.5 . . ?
O110 C110 H11C 109.5 . . ?
H11A C110 H11C 109.5 . . ?
H11B C110 H11C 109.5 . . ?
C120 O120 Fe3 123.4(10) . . ?
C120 O120 H12X 99.9 . . ?
Fe3 O120 H12X 120.7 . . ?
O120 C120 H12A 109.5 . . ?
O120 C120 H12B 109.5 . . ?
H12A C120 H12B 109.5 . . ?
O120 C120 H12C 109.5 . . ?
H12A C120 H12C 109.5 . . ?
H12B C120 H12C 109.5 . . ?
C130 O130 Fe4 122.7(9) . . ?
C130 O130 H13X 113.2 . . ?
Fe4 O130 H13X 123.6 . . ?
O130 C130 H13A 109.5 . . ?
O130 C130 H13B 109.5 . . ?
H13A C130 H13B 109.5 . . ?
O130 C130 H13C 109.5 . . ?
H13A C130 H13C 109.5 . . ?
H13B C130 H13C 109.5 . . ?
C140 O140 Fe4 109.1(17) . . ?
C140 O140 H14X 117.4 . . ?
Fe4 O140 H14X 124.4 . . ?
O140 C140 H14A 109.5 . . ?
O140 C140 H14B 109.5 . . ?
H14A C140 H14B 109.5 . . ?
O140 C140 H14C 109.5 . . ?
H14A C140 H14C 109.5 . . ?
H14B C140 H14C 109.5 . . ?
C150 O150 Fe4 124.4(9) . . ?
C150 O150 Fe5 128.7(8) . . ?
Fe4 O150 Fe5 105.3(4) . . ?
O150 C150 H15A 109.5 . . ?
O150 C150 H15B 109.5 . . ?
H15A C150 H15B 109.5 . . ?
O150 C150 H15C 109.5 . . ?
H15A C150 H15C 109.5 . . ?
H15B C150 H15C 109.5 . . ?
C201 N200 H20X 112.8 . . ?
C201 N200 H20Y 92.7 . . ?
H20X N200 H20Y 92.8 . . ?
N200 C201 C206 126.7(14) . . ?
N200 C201 C202 113.5(13) . . ?
C206 C201 C202 119.8(13) . . ?
O200 C202 C203 122.7(13) . . ?
O200 C202 C201 120.2(14) . . ?
C203 C202 C201 117.0(13) . . ?
C204 C203 C202 122.0(13) . . ?
C204 C203 H203 119.0 . . ?
C202 C203 H203 119.0 . . ?
O210 C204 C203 120.3(14) . . ?
O210 C204 C205 118.9(14) . . ?
C203 C204 C205 120.5(14) . . ?
N210 C205 C206 125.0(14) . . ?
N210 C205 C204 119.6(14) . . ?
C206 C205 C204 115.4(13) . . ?
C201 C206 C205 124.3(14) . . ?
C201 C206 H206 117.9 . . ?
C205 C206 H206 117.9 . . ?
C205 N210 C211 119.5(14) . . ?
C204 O210 C212 121.5(13) . . ?
N210 C211 C216 121.8(16) . . ?
N210 C211 C212 123.6(15) . . ?
C216 C211 C212 114.6(15) . . ?
C213 C212 O210 121.4(17) . . ?
C213 C212 C211 121.7(17) . . ?
O210 C212 C211 116.8(15) . . ?
C212 C213 C214 121.1(18) . . ?
C212 C213 H213 119.5 . . ?
C214 C213 H213 119.5 . . ?
C215 C214 C213 120.0(18) . . ?
C215 C214 H214 120.0 . . ?
C213 C214 H214 120.0 . . ?
C214 C215 C216 119.5(18) . . ?
C214 C215 H215 120.2 . . ?
C216 C215 H215 120.2 . . ?
C215 C216 C211 122.9(17) . . ?
C215 C216 H216 118.6 . . ?
C211 C216 H216 118.6 . . ?
C301 O300 H30X 106.2 . . ?
O300 C301 H30A 109.5 . . ?
O300 C301 H30B 109.5 . . ?
H30A C301 H30B 109.5 . . ?
O300 C301 H30C 109.5 . . ?
H30A C301 H30C 109.5 . . ?
H30B C301 H30C 109.5 . . ?
C311 O310 H31X 108.2 . . ?
O310 C311 H31A 109.5 . . ?
O310 C311 H31B 109.5 . . ?
H31A C311 H31B 109.5 . . ?
O310 C311 H31C 109.5 . . ?
H31A C311 H31C 109.5 . . ?
H31B C311 H31C 109.5 . . ?
C321 O320 H32X 101.6 . . ?
O320 C321 H32A 109.5 . . ?
O320 C321 H32B 109.5 . . ?
H32A C321 H32B 109.5 . . ?
O320 C321 H32C 109.5 . . ?
H32A C321 H32C 109.5 . . ?
H32B C321 H32C 109.5 . . ?
C331 O330 H33X 112.4 . . ?
O330 C331 H33A 109.5 . . ?
O330 C331 H33B 109.5 . . ?
H33A C331 H33B 109.5 . . ?
O330 C331 H33C 109.5 . . ?
H33A C331 H33C 109.5 . . ?
H33B C331 H33C 109.5 . . ?
C340 O340 H34X 108.6 . . ?
O340 C340 H34A 109.5 . . ?
O340 C340 H34B 109.5 . . ?
H34A C340 H34B 109.5 . . ?
O340 C340 H34C 109.5 . . ?
H34A C340 H34C 109.5 . . ?
H34B C340 H34C 109.5 . . ?
C351 O350 H35X 120.9 . . ?
O350 C351 H35A 109.5 . . ?
O350 C351 H35B 109.5 . . ?
H35A C351 H35B 109.5 . . ?
O350 C351 H35C 109.5 . . ?
H35A C351 H35C 109.5 . . ?
H35B C351 H35C 109.5 . . ?
C361 O360 H36X 108.2 . . ?
O360 C361 H36A 109.5 . . ?
O360 C361 H36B 109.5 . . ?
H36A C361 H36B 109.5 . . ?
O360 C361 H36C 109.5 . . ?
H36A C361 H36C 109.5 . . ?
H36B C361 H36C 109.5 . . ?
C371 O370 H37X 111.3 . . ?
O370 C371 H37A 109.5 . . ?
O370 C371 H37B 109.5 . . ?
H37A C371 H37B 109.5 . . ?
O370 C371 H37C 109.5 . . ?
H37A C371 H37C 109.5 . . ?
H37B C371 H37C 109.5 . . ?
C380 O380 H38X 98.9 . . ?
O380 C380 H38A 109.5 . . ?
O380 C380 H38B 109.5 . . ?
H38A C380 H38B 109.5 . . ?
O380 C380 H38C 109.5 . . ?
H38A C380 H38C 109.5 . . ?
H38B C380 H38C 109.5 . . ?
H39X O390 H39Y 102.1 . . ?
C401 O400 H40X 124.1 . . ?
O400 C401 H40A 109.5 . . ?
O400 C401 H40B 109.5 . . ?
H40A C401 H40B 109.5 . . ?
O400 C401 H40C 109.5 . . ?
H40A C401 H40C 109.5 . . ?
H40B C401 H40C 109.5 . . ?
H40X O405 H45X 145.3 . . ?
H40X O405 H45Y 78.5 . . ?
H45X O405 H45Y 103.7 . . ?

loop_
_geom_bond_atom_site_label_1
_geom_bond_atom_site_label_2
_geom_bond_distance
_geom_bond_site_symmetry_2
_geom_bond_publ_flag
Fe1 O1 1.924(8) . ?
Fe1 O3 1.969(9) . ?
Fe1 O64 2.007(10) . ?
Fe1 O62 2.060(10) . ?
Fe1 N1 2.080(10) . ?
Fe1 N62 2.112(10) . ?
Fe2 O21 1.909(9) . ?
Fe2 O23 1.950(9) . ?
Fe2 O61 2.023(9) . ?
Fe2 O100 2.024(10) . ?
Fe2 N21 2.093(11) . ?
Fe2 O62 2.213(8) . ?
Fe3 O63 1.899(10) . ?
Fe3 O100 1.907(10) . ?
Fe3 O61 2.002(9) . ?
Fe3 O110 2.044(9) . ?
Fe3 O120 2.119(9) . ?
Fe3 N61 2.124(10) . ?
Fe4 O44 1.899(13) . ?
Fe4 O150 1.931(9) . ?
Fe4 O42 1.968(10) . ?
Fe4 O130 2.022(12) . ?
Fe4 O140 2.072(12) . ?
Fe4 N42 2.094(14) . ?
Fe5 O2 1.898(9) . ?
Fe5 O4 1.956(10) . ?
Fe5 O42 2.032(8) . ?
Fe5 O150 2.075(10) . ?
Fe5 N2 2.117(11) . ?
Fe5 O41 2.145(9) . ?
Fe6 O22 1.926(9) . ?
Fe6 O43 1.984(10) . ?
Fe6 O24 1.994(8) . ?
Fe6 O41 2.087(9) . ?
Fe6 N22 2.105(11) . ?
Fe6 N41 2.127(11) . ?
C1 O1 1.316(14) . ?
C1 C6 1.363(18) . ?
C1 C2 1.461(18) . ?
C2 O2 1.296(15) . ?
C2 C3 1.382(18) . ?
C3 C4 1.386(18) . ?
C3 C14 1.442(19) . ?
C4 C5 1.370(18) . ?
C4 H4 0.9500 . ?
C5 C6 1.428(18) . ?
C5 H5 0.9500 . ?
C6 C7 1.425(18) . ?
C7 N1 1.266(16) . ?
C7 H7 0.9500 . ?
N1 C8 1.408(16) . ?
C8 C9 1.381(18) . ?
C8 C13 1.396(19) . ?
C9 C10 1.366(19) . ?
C9 H9 0.9500 . ?
C10 C11 1.38(2) . ?
C10 H10 0.9500 . ?
C11 C12 1.40(2) . ?
C11 H11 0.9500 . ?
C12 C13 1.383(19) . ?
C12 H12 0.9500 . ?
C13 O3 1.326(16) . ?
C14 N2 1.274(17) . ?
C14 H14 0.9500 . ?
N2 C15 1.421(17) . ?
C15 C16 1.34(2) . ?
C15 C20 1.40(2) . ?
C16 C17 1.37(2) . ?
C16 H16 0.9500 . ?
C17 C18 1.40(2) . ?
C17 H17 0.9500 . ?
C18 C19 1.33(2) . ?
C18 H18 0.9500 . ?
C19 C20 1.43(2) . ?
C19 H19 0.9500 . ?
C20 O4 1.311(17) . ?
C21 O21 1.335(15) . ?
C21 C26 1.392(17) . ?
C21 C22 1.449(17) . ?
C22 O22 1.279(14) . ?
C22 C23 1.398(17) . ?
C23 C24 1.414(17) . ?
C23 C34 1.454(19) . ?
C24 C25 1.347(17) . ?
C24 H24 0.9500 . ?
C25 C26 1.415(18) . ?
C25 H25 0.9500 . ?
C26 C27 1.412(18) . ?
C27 N21 1.297(16) . ?
C27 H27 0.9500 . ?
N21 C28 1.419(15) . ?
C28 C33 1.386(18) . ?
C28 C29 1.388(19) . ?
C29 C30 1.40(2) . ?
C29 H29 0.9500 . ?
C30 C31 1.40(2) . ?
C30 H30 0.9500 . ?
C31 C32 1.39(2) . ?
C31 H31 0.9500 . ?
C32 C33 1.388(18) . ?
C32 H32 0.9500 . ?
C33 O23 1.308(16) . ?
C34 N22 1.262(17) . ?
C34 H34 0.9500 . ?
N22 C35 1.400(17) . ?
C35 C36 1.358(19) . ?
C35 C40 1.41(2) . ?
C36 C37 1.40(2) . ?
C36 H36 0.9500 . ?
C37 C38 1.36(2) . ?
C37 H37 0.9500 . ?
C38 C39 1.37(2) . ?
C38 H38 0.9500 . ?
C39 C40 1.38(2) . ?
C39 H39 0.9500 . ?
C40 O24 1.337(17) . ?
C41 O41 1.338(15) . ?
C41 C46 1.36(2) . ?
C41 C42 1.43(2) . ?
C42 O42 1.324(18) . ?
C42 C43 1.395(19) . ?
C43 C44 1.37(2) . ?
C43 C54 1.44(2) . ?
C44 C45 1.35(2) . ?
C44 H44 0.9500 . ?
C45 C46 1.423(19) . ?
C45 H45 0.9500 . ?
C46 C47 1.42(2) . ?
C47 N41 1.312(17) . ?
C47 H47 0.9500 . ?
N41 C48 1.415(17) . ?
C48 C49 1.39(2) . ?
C48 C53 1.409(18) . ?
C49 C50 1.34(2) . ?
C49 H49 0.9500 . ?
C50 C51 1.41(2) . ?
C50 H50 0.9500 . ?
C51 C52 1.37(2) . ?
C51 H51 0.9500 . ?
C52 C53 1.36(2) . ?
C52 H52 0.9500 . ?
C53 O43 1.325(18) . ?
C54 N42 1.29(2) . ?
C54 H54 0.9500 . ?
N42 C55 1.412(18) . ?
C55 C56 1.37(2) . ?
C55 C60 1.38(3) . ?
C56 C57 1.38(2) . ?
C56 H56 0.9500 . ?
C57 C58 1.35(3) . ?
C57 H57 0.9500 . ?
C58 C59 1.41(2) . ?
C58 H58 0.9500 . ?
C59 C60 1.41(2) . ?
C59 H59 0.9500 . ?
C60 O44 1.38(2) . ?
C61 O61 1.322(15) . ?
C61 C66 1.385(19) . ?
C61 C62 1.429(19) . ?
C62 O62 1.295(16) . ?
C62 C63 1.428(18) . ?
C63 C64 1.35(2) . ?
C63 C74 1.449(19) . ?
C64 C65 1.34(2) . ?
C64 H64 0.9500 . ?
C65 C66 1.44(2) . ?
C65 H65 0.9500 . ?
C66 C67 1.42(2) . ?
C67 N61 1.316(17) . ?
C67 H67 0.9500 . ?
N61 C68 1.386(17) . ?
C68 C69 1.41(2) . ?
C68 C73 1.430(19) . ?
C69 C70 1.39(2) . ?
C69 H69 0.9500 . ?
C70 C71 1.37(2) . ?
C70 H70 0.9500 . ?
C71 C72 1.35(2) . ?
C71 H71 0.9500 . ?
C72 C73 1.407(19) . ?
C72 H72 0.9500 . ?
C73 O63 1.276(16) . ?
C74 N62 1.269(16) . ?
C74 H74 0.9500 . ?
N62 C75 1.379(17) . ?
C75 C80 1.391(19) . ?
C75 C76 1.401(19) . ?
C76 C77 1.39(2) . ?
C76 H76 0.9500 . ?
C77 C78 1.40(2) . ?
C77 H77 0.9500 . ?
C78 C79 1.35(2) . ?
C78 H78 0.9500 . ?
C79 C80 1.39(2) . ?
C79 H79 0.9500 . ?
C80 O64 1.354(15) . ?
O100 H10X 0.8556 . ?
O110 C110 1.62(3) . ?
O110 H11X 0.8710 . ?
C110 H11A 0.9800 . ?
C110 H11B 0.9800 . ?
C110 H11C 0.9800 . ?
O120 C120 1.388(18) . ?
O120 H12X 0.8562 . ?
C120 H12A 0.9800 . ?
C120 H12B 0.9800 . ?
C120 H12C 0.9800 . ?
O130 C130 1.65(2) . ?
O130 H13X 0.8714 . ?
C130 H13A 0.9800 . ?
C130 H13B 0.9800 . ?
C130 H13C 0.9800 . ?
O140 C140 1.39(4) . ?
O140 H14X 0.8756 . ?
C140 H14A 0.9800 . ?
C140 H14B 0.9800 . ?
C140 H14C 0.9800 . ?
O150 C150 1.389(17) . ?
C150 H15A 0.9800 . ?
C150 H15B 0.9800 . ?
C150 H15C 0.9800 . ?
N200 C201 1.310(19) . ?
N200 H20X 0.8698 . ?
N200 H20Y 0.9223 . ?
O200 C202 1.223(18) . ?
C201 C206 1.34(2) . ?
C201 C202 1.503(18) . ?
C202 C203 1.40(2) . ?
C203 C204 1.38(2) . ?
C203 H203 0.9500 . ?
C204 O210 1.337(18) . ?
C204 C205 1.50(2) . ?
C205 N210 1.315(18) . ?
C205 C206 1.40(2) . ?
C206 H206 0.9500 . ?
N210 C211 1.362(19) . ?
O210 C212 1.39(2) . ?
C211 C216 1.41(2) . ?
C211 C212 1.41(2) . ?
C212 C213 1.35(2) . ?
C213 C214 1.38(3) . ?
C213 H213 0.9500 . ?
C214 C215 1.35(3) . ?
C214 H214 0.9500 . ?
C215 C216 1.37(3) . ?
C215 H215 0.9500 . ?
C216 H216 0.9500 . ?
O300 C301 1.403(18) . ?
O300 H30X 0.8766 . ?
C301 H30A 0.9800 . ?
C301 H30B 0.9800 . ?
C301 H30C 0.9800 . ?
O310 C311 1.389(18) . ?
O310 H31X 0.8683 . ?
C311 H31A 0.9800 . ?
C311 H31B 0.9800 . ?
C311 H31C 0.9800 . ?
O320 C321 1.420(19) . ?
O320 H32X 0.8577 . ?
C321 H32A 0.9800 . ?
C321 H32B 0.9800 . ?
C321 H32C 0.9800 . ?
O330 C331 1.43(2) . ?
O330 H33X 0.8742 . ?
C331 H33A 0.9800 . ?
C331 H33B 0.9800 . ?
C331 H33C 0.9800 . ?
O340 C340 1.42(2) . ?
O340 H34X 0.8603 . ?
C340 H34A 0.9800 . ?
C340 H34B 0.9800 . ?
C340 H34C 0.9800 . ?
O350 C351 1.22(4) . ?
O350 H35X 0.8760 . ?
C351 H35A 0.9800 . ?
C351 H35B 0.9800 . ?
C351 H35C 0.9800 . ?
O360 C361 1.48(3) . ?
O360 H36X 0.8601 . ?
C361 H36A 0.9800 . ?
C361 H36B 0.9800 . ?
C361 H36C 0.9800 . ?
O370 C371 1.22(4) . ?
O370 H37X 0.8672 . ?
C371 H37A 0.9800 . ?
C371 H37B 0.9800 . ?
C371 H37C 0.9800 . ?
O380 C380 1.41(3) . ?
O380 H38X 0.7850 . ?
C380 H38A 0.9800 . ?
C380 H38B 0.9800 . ?
C380 H38C 0.9800 . ?
O390 H39X 0.9800 . ?
O390 H39Y 0.8694 . ?
O400 C401 1.39(4) . ?
O400 H40X 0.9211 . ?
C401 H40A 0.9800 . ?
C401 H40B 0.9800 . ?
C401 H40C 0.9800 . ?
O405 H40X 1.1485 . ?
O405 H45X 0.8751 . ?
O405 H45Y 0.8681 . ?

loop_
_geom_hbond_atom_site_label_D
_geom_hbond_atom_site_label_H
_geom_hbond_atom_site_label_A
_geom_hbond_distance_DH
_geom_hbond_distance_HA
_geom_hbond_distance_DA
_geom_hbond_angle_DHA
_geom_hbond_site_symmetry_A
O100 H10X O300 0.86 1.85 2.651(14) 154.9 .
O110 H11X N210 0.87 1.95 2.662(16) 138.6 .
O120 H12X O330 0.86 1.78 2.609(17) 162.8 .
O130 H13X O350 0.87 1.69 2.56(3) 178.8 2_466
O140 H14X O380 0.88 1.53 2.40(3) 179.4 .
N200 H20X O1 0.87 2.66 3.011(16) 105.3 .
N200 H20X O2 0.87 2.54 3.073(16) 120.0 .
N200 H20X O22 0.87 2.65 3.363(15) 139.5 .
N200 H20X O41 0.87 2.96 3.123(14) 92.6 .
N200 H20Y O62 0.92 2.32 3.162(14) 151.2 .
O310 H31X O320 0.87 1.89 2.748(15) 171.5 .
O320 H32X O64 0.86 1.90 2.640(14) 144.0 2_457
O330 H33X O23 0.87 1.77 2.594(16) 157.4 .
O340 H34X O3 0.86 1.83 2.690(13) 179.6 2_456
O350 H35X O390 0.88 1.77 2.60(3) 157.6 .
O360 H36X O24 0.86 1.81 2.67(2) 174.2 .
O380 H38X O4 0.78 1.90 2.52(2) 134.4 .
O390 H39X O400 0.98 1.87 2.76(3) 150.1 2_466
O400 H40X O340 0.92 1.85 2.72(2) 157.3 .
O405 H45X O390 0.88 1.96 2.44(4) 113.1 2_466
O405 H45Y O340 0.87 2.26 2.72(3) 113.6 .

loop_
_geom_torsion_atom_site_label_1
_geom_torsion_atom_site_label_2
_geom_torsion_atom_site_label_3
_geom_torsion_atom_site_label_4
_geom_torsion
_geom_torsion_site_symmetry_1
_geom_torsion_site_symmetry_2
_geom_torsion_site_symmetry_3
_geom_torsion_site_symmetry_4
_geom_torsion_publ_flag
C6 C1 O1 Fe1 -3.4(19) . . . . ?
C2 C1 O1 Fe1 173.8(9) . . . . ?
O3 Fe1 O1 C1 -19(2) . . . . ?
O64 Fe1 O1 C1 92.1(11) . . . . ?
O62 Fe1 O1 C1 -102.9(11) . . . . ?
N1 Fe1 O1 C1 3.9(11) . . . . ?
N62 Fe1 O1 C1 170.7(11) . . . . ?
O1 C1 C2 O2 1.5(19) . . . . ?
C6 C1 C2 O2 178.8(13) . . . . ?
O1 C1 C2 C3 -178.9(11) . . . . ?
C6 C1 C2 C3 -2(2) . . . . ?
C3 C2 O2 Fe5 -7(2) . . . . ?
C1 C2 O2 Fe5 172.3(9) . . . . ?
O4 Fe5 O2 C2 47(2) . . . . ?
O42 Fe5 O2 C2 -148.5(13) . . . . ?
O150 Fe5 O2 C2 -75.6(13) . . . . ?
N2 Fe5 O2 C2 10.1(13) . . . . ?
O41 Fe5 O2 C2 136.4(13) . . . . ?
O2 C2 C3 C4 179.6(14) . . . . ?
C1 C2 C3 C4 0(2) . . . . ?
O2 C2 C3 C14 -2(2) . . . . ?
C1 C2 C3 C14 178.8(13) . . . . ?
C2 C3 C4 C5 1(2) . . . . ?
C14 C3 C4 C5 -177.8(13) . . . . ?
C3 C4 C5 C6 -1(2) . . . . ?
O1 C1 C6 C7 0(2) . . . . ?
C2 C1 C6 C7 -177.4(13) . . . . ?
O1 C1 C6 C5 179.2(11) . . . . ?
C2 C1 C6 C5 2(2) . . . . ?
C4 C5 C6 C1 -1.0(19) . . . . ?
C4 C5 C6 C7 178.5(12) . . . . ?
C1 C6 C7 N1 2(2) . . . . ?
C5 C6 C7 N1 -177.4(12) . . . . ?
C6 C7 N1 C8 179.8(13) . . . . ?
C6 C7 N1 Fe1 -0.4(19) . . . . ?
O1 Fe1 N1 C7 -1.9(10) . . . . ?
O3 Fe1 N1 C7 172.6(10) . . . . ?
O64 Fe1 N1 C7 -95.1(10) . . . . ?
O62 Fe1 N1 C7 85.3(10) . . . . ?
N62 Fe1 N1 C7 -125.6(15) . . . . ?
O1 Fe1 N1 C8 178.0(9) . . . . ?
O3 Fe1 N1 C8 -7.6(8) . . . . ?
O64 Fe1 N1 C8 84.8(9) . . . . ?
O62 Fe1 N1 C8 -94.9(9) . . . . ?
N62 Fe1 N1 C8 54.3(19) . . . . ?
C7 N1 C8 C9 11(2) . . . . ?
Fe1 N1 C8 C9 -169.1(11) . . . . ?
C7 N1 C8 C13 -174.2(11) . . . . ?
Fe1 N1 C8 C13 5.9(13) . . . . ?
C13 C8 C9 C10 7(2) . . . . ?
N1 C8 C9 C10 -178.4(13) . . . . ?
C8 C9 C10 C11 -5(2) . . . . ?
C9 C10 C11 C12 2(2) . . . . ?
C10 C11 C12 C13 -1(2) . . . . ?
C11 C12 C13 O3 -179.3(14) . . . . ?
C11 C12 C13 C8 2(2) . . . . ?
C9 C8 C13 O3 176.0(13) . . . . ?
N1 C8 C13 O3 0.7(17) . . . . ?
C9 C8 C13 C12 -5(2) . . . . ?
N1 C8 C13 C12 179.4(13) . . . . ?
C12 C13 O3 Fe1 173.8(11) . . . . ?
C8 C13 O3 Fe1 -7.6(15) . . . . ?
O1 Fe1 O3 C13 32(2) . . . . ?
O64 Fe1 O3 C13 -79.7(9) . . . . ?
O62 Fe1 O3 C13 115.1(9) . . . . ?
N1 Fe1 O3 C13 8.2(9) . . . . ?
N62 Fe1 O3 C13 -158.0(9) . . . . ?
C2 C3 C14 N2 2(2) . . . . ?
C4 C3 C14 N2 -178.6(14) . . . . ?
C3 C14 N2 C15 175.8(14) . . . . ?
C3 C14 N2 Fe5 4(2) . . . . ?
O2 Fe5 N2 C14 -8.0(13) . . . . ?
O4 Fe5 N2 C14 -175.3(13) . . . . ?
O42 Fe5 N2 C14 111.4(14) . . . . ?
O150 Fe5 N2 C14 89.0(13) . . . . ?
O41 Fe5 N2 C14 -100.2(13) . . . . ?
O2 Fe5 N2 C15 179.6(10) . . . . ?
O4 Fe5 N2 C15 12.4(10) . . . . ?
O42 Fe5 N2 C15 -60.9(15) . . . . ?
O150 Fe5 N2 C15 -83.4(10) . . . . ?
O41 Fe5 N2 C15 87.4(10) . . . . ?
C14 N2 C15 C16 -2(2) . . . . ?
Fe5 N2 C15 C16 170.9(13) . . . . ?
C14 N2 C15 C20 177.7(14) . . . . ?
Fe5 N2 C15 C20 -9.4(16) . . . . ?
C20 C15 C16 C17 4(3) . . . . ?
N2 C15 C16 C17 -176.7(16) . . . . ?
C15 C16 C17 C18 -3(3) . . . . ?
C16 C17 C18 C19 -1(3) . . . . ?
C17 C18 C19 C20 4(3) . . . . ?
C16 C15 C20 O4 178.2(14) . . . . ?
N2 C15 C20 O4 -2(2) . . . . ?
C16 C15 C20 C19 -1(2) . . . . ?
N2 C15 C20 C19 179.7(13) . . . . ?
C18 C19 C20 O4 177.7(15) . . . . ?
C18 C19 C20 C15 -4(2) . . . . ?
C15 C20 O4 Fe5 13.0(19) . . . . ?
C19 C20 O4 Fe5 -168.3(12) . . . . ?
O2 Fe5 O4 C20 -51.8(18) . . . . ?
O42 Fe5 O4 C20 143.6(10) . . . . ?
O150 Fe5 O4 C20 71.5(10) . . . . ?
N2 Fe5 O4 C20 -13.6(10) . . . . ?
O41 Fe5 O4 C20 -142.4(10) . . . . ?
C26 C21 O21 Fe2 -21.2(18) . . . . ?
C22 C21 O21 Fe2 159.2(9) . . . . ?
O23 Fe2 O21 C21 83.8(13) . . . . ?
O61 Fe2 O21 C21 -132.2(10) . . . . ?
O100 Fe2 O21 C21 -56.4(10) . . . . ?
N21 Fe2 O21 C21 29.3(10) . . . . ?
O62 Fe2 O21 C21 155.8(10) . . . . ?
O21 C21 C22 O22 1.1(18) . . . . ?
C26 C21 C22 O22 -178.4(12) . . . . ?
O21 C21 C22 C23 -178.4(11) . . . . ?
C26 C21 C22 C23 2.0(19) . . . . ?
C23 C22 O22 Fe6 12(2) . . . . ?
C21 C22 O22 Fe6 -167.4(9) . . . . ?
O43 Fe6 O22 C22 71.0(12) . . . . ?
O24 Fe6 O22 C22 -53.7(19) . . . . ?
O41 Fe6 O22 C22 -127.2(12) . . . . ?
N22 Fe6 O22 C22 -16.1(12) . . . . ?
N41 Fe6 O22 C22 149.1(11) . . . . ?
O22 C22 C23 C24 178.8(13) . . . . ?
C21 C22 C23 C24 -1.7(19) . . . . ?
O22 C22 C23 C34 -1(2) . . . . ?
C21 C22 C23 C34 178.9(13) . . . . ?
C22 C23 C24 C25 0(2) . . . . ?
C34 C23 C24 C25 179.2(13) . . . . ?
C23 C24 C25 C26 2(2) . . . . ?
O21 C21 C26 C27 -4(2) . . . . ?
C22 C21 C26 C27 175.3(13) . . . . ?
O21 C21 C26 C25 179.9(11) . . . . ?
C22 C21 C26 C25 -1(2) . . . . ?
C24 C25 C26 C21 -1(2) . . . . ?
C24 C25 C26 C27 -177.6(13) . . . . ?
C21 C26 C27 N21 7(2) . . . . ?
C25 C26 C27 N21 -176.5(12) . . . . ?
C26 C27 N21 C28 177.0(13) . . . . ?
C26 C27 N21 Fe2 11.8(19) . . . . ?
O21 Fe2 N21 C27 -24.0(10) . . . . ?
O23 Fe2 N21 C27 177.5(11) . . . . ?
O61 Fe2 N21 C27 101.5(13) . . . . ?
O100 Fe2 N21 C27 78.4(11) . . . . ?
O62 Fe2 N21 C27 -107.7(10) . . . . ?
O21 Fe2 N21 C28 169.3(9) . . . . ?
O23 Fe2 N21 C28 10.8(8) . . . . ?
O61 Fe2 N21 C28 -65.1(15) . . . . ?
O100 Fe2 N21 C28 -88.3(9) . . . . ?
O62 Fe2 N21 C28 85.7(9) . . . . ?
C27 N21 C28 C33 -174.5(12) . . . . ?
Fe2 N21 C28 C33 -7.5(13) . . . . ?
C27 N21 C28 C29 5(2) . . . . ?
Fe2 N21 C28 C29 171.7(12) . . . . ?
C33 C28 C29 C30 4(2) . . . . ?
N21 C28 C29 C30 -175.6(13) . . . . ?
C28 C29 C30 C31 1(2) . . . . ?
C29 C30 C31 C32 -3(2) . . . . ?
C30 C31 C32 C33 1(2) . . . . ?
C29 C28 C33 O23 177.8(14) . . . . ?
N21 C28 C33 O23 -3.0(18) . . . . ?
C29 C28 C33 C32 -5(2) . . . . ?
N21 C28 C33 C32 173.8(13) . . . . ?
C31 C32 C33 O23 179.5(14) . . . . ?
C31 C32 C33 C28 3(2) . . . . ?
C28 C33 O23 Fe2 13.2(16) . . . . ?
C32 C33 O23 Fe2 -163.5(11) . . . . ?
O21 Fe2 O23 C33 -69.0(13) . . . . ?
O61 Fe2 O23 C33 145.5(10) . . . . ?
O100 Fe2 O23 C33 71.9(10) . . . . ?
N21 Fe2 O23 C33 -13.0(10) . . . . ?
O62 Fe2 O23 C33 -141.5(10) . . . . ?
C22 C23 C34 N22 2(2) . . . . ?
C24 C23 C34 N22 -177.7(14) . . . . ?
C23 C34 N22 C35 -179.2(14) . . . . ?
C23 C34 N22 Fe6 -12(2) . . . . ?
O22 Fe6 N22 C34 15.7(12) . . . . ?
O43 Fe6 N22 C34 -76.7(12) . . . . ?
O24 Fe6 N22 C34 -175.2(13) . . . . ?
O41 Fe6 N22 C34 97.6(12) . . . . ?
N41 Fe6 N22 C34 -129.9(12) . . . . ?
O22 Fe6 N22 C35 -176.6(9) . . . . ?
O43 Fe6 N22 C35 91.1(9) . . . . ?
O24 Fe6 N22 C35 -7.5(9) . . . . ?
O41 Fe6 N22 C35 -94.7(9) . . . . ?
N41 Fe6 N22 C35 37.9(15) . . . . ?
C34 N22 C35 C36 -2(2) . . . . ?
Fe6 N22 C35 C36 -170.9(12) . . . . ?
C34 N22 C35 C40 175.3(13) . . . . ?
Fe6 N22 C35 C40 6.7(14) . . . . ?
N22 C35 C36 C37 177.0(16) . . . . ?
C40 C35 C36 C37 0(2) . . . . ?
C35 C36 C37 C38 -1(3) . . . . ?
C36 C37 C38 C39 2(3) . . . . ?
C37 C38 C39 C40 -2(3) . . . . ?
C38 C39 C40 O24 -175.6(14) . . . . ?
C38 C39 C40 C35 1(2) . . . . ?
C36 C35 C40 O24 176.8(13) . . . . ?
N22 C35 C40 O24 -1.0(19) . . . . ?
C36 C35 C40 C39 0(2) . . . . ?
N22 C35 C40 C39 -177.4(14) . . . . ?
C39 C40 O24 Fe6 170.7(12) . . . . ?
C35 C40 O24 Fe6 -5.6(17) . . . . ?
O22 Fe6 O24 C40 45.1(17) . . . . ?
O43 Fe6 O24 C40 -78.8(10) . . . . ?
O41 Fe6 O24 C40 117.6(9) . . . . ?
N22 Fe6 O24 C40 6.9(9) . . . . ?
N41 Fe6 O24 C40 -155.8(10) . . . . ?
C46 C41 O41 Fe6 18.8(18) . . . . ?
C42 C41 O41 Fe6 -162.6(8) . . . . ?
C46 C41 O41 Fe5 175.3(11) . . . . ?
C42 C41 O41 Fe5 -6.1(13) . . . . ?
O22 Fe6 O41 C41 -138.5(10) . . . . ?
O43 Fe6 O41 C41 -60.6(16) . . . . ?
O24 Fe6 O41 C41 58.5(10) . . . . ?
N22 Fe6 O41 C41 137.6(9) . . . . ?
N41 Fe6 O41 C41 -24.6(10) . . . . ?
O22 Fe6 O41 Fe5 64.8(4) . . . . ?
O43 Fe6 O41 Fe5 142.7(10) . . . . ?
O24 Fe6 O41 Fe5 -98.2(5) . . . . ?
N22 Fe6 O41 Fe5 -19.1(5) . . . . ?
N41 Fe6 O41 Fe5 178.7(5) . . . . ?
O2 Fe5 O41 C41 112.2(8) . . . . ?
O4 Fe5 O41 C41 -88.7(8) . . . . ?
O42 Fe5 O41 C41 7.2(8) . . . . ?
O150 Fe5 O41 C41 3.2(12) . . . . ?
N2 Fe5 O41 C41 -160.1(8) . . . . ?
O2 Fe5 O41 Fe6 -89.3(5) . . . . ?
O4 Fe5 O41 Fe6 69.8(5) . . . . ?
O42 Fe5 O41 Fe6 165.6(5) . . . . ?
O150 Fe5 O41 Fe6 161.7(5) . . . . ?
N2 Fe5 O41 Fe6 -1.7(6) . . . . ?
O41 C41 C42 O42 0.1(17) . . . . ?
C46 C41 C42 O42 178.8(12) . . . . ?
O41 C41 C42 C43 177.4(12) . . . . ?
C46 C41 C42 C43 -4(2) . . . . ?
C43 C42 O42 Fe4 -13(2) . . . . ?
C41 C42 O42 Fe4 164.1(9) . . . . ?
C43 C42 O42 Fe5 -170.6(11) . . . . ?
C41 C42 O42 Fe5 6.5(15) . . . . ?
O44 Fe4 O42 C42 16(3) . . . . ?
O150 Fe4 O42 C42 -167.8(12) . . . . ?
O130 Fe4 O42 C42 100.3(11) . . . . ?
O140 Fe4 O42 C42 -77.8(11) . . . . ?
N42 Fe4 O42 C42 8.0(11) . . . . ?
O44 Fe4 O42 Fe5 176(3) . . . . ?
O150 Fe4 O42 Fe5 -8.0(4) . . . . ?
O130 Fe4 O42 Fe5 -99.8(5) . . . . ?
O140 Fe4 O42 Fe5 82.0(5) . . . . ?
N42 Fe4 O42 Fe5 167.8(5) . . . . ?
O2 Fe5 O42 C42 -97.6(9) . . . . ?
O4 Fe5 O42 C42 76.8(10) . . . . ?
O150 Fe5 O42 C42 170.4(10) . . . . ?
N2 Fe5 O42 C42 146.8(11) . . . . ?
O41 Fe5 O42 C42 -7.3(9) . . . . ?
O2 Fe5 O42 Fe4 99.6(5) . . . . ?
O4 Fe5 O42 Fe4 -86.1(5) . . . . ?
O150 Fe5 O42 Fe4 7.6(4) . . . . ?
N2 Fe5 O42 Fe4 -16.1(12) . . . . ?
O41 Fe5 O42 Fe4 -170.1(5) . . . . ?
O42 C42 C43 C44 -179.3(14) . . . . ?
C41 C42 C43 C44 4(2) . . . . ?
O42 C42 C43 C54 7(2) . . . . ?
C41 C42 C43 C54 -169.6(13) . . . . ?
C42 C43 C44 C45 0(2) . . . . ?
C54 C43 C44 C45 173.1(14) . . . . ?
C43 C44 C45 C46 -3(2) . . . . ?
O41 C41 C46 C47 1(2) . . . . ?
C42 C41 C46 C47 -177.9(13) . . . . ?
O41 C41 C46 C45 179.4(13) . . . . ?
C42 C41 C46 C45 1(2) . . . . ?
C44 C45 C46 C41 2(2) . . . . ?
C44 C45 C46 C47 -178.7(14) . . . . ?
C41 C46 C47 N41 -3(2) . . . . ?
C45 C46 C47 N41 177.8(13) . . . . ?
C46 C47 N41 C48 -176.5(12) . . . . ?
C46 C47 N41 Fe6 -13.7(19) . . . . ?
O22 Fe6 N41 C47 104.5(11) . . . . ?
O43 Fe6 N41 C47 -168.2(11) . . . . ?
O24 Fe6 N41 C47 -68.7(11) . . . . ?
O41 Fe6 N41 C47 22.8(11) . . . . ?
N22 Fe6 N41 C47 -113.5(13) . . . . ?
O22 Fe6 N41 C48 -91.6(8) . . . . ?
O43 Fe6 N41 C48 -4.3(8) . . . . ?
O24 Fe6 N41 C48 95.2(8) . . . . ?
O41 Fe6 N41 C48 -173.3(8) . . . . ?
N22 Fe6 N41 C48 50.4(13) . . . . ?
C47 N41 C48 C49 -13.4(19) . . . . ?
Fe6 N41 C48 C49 -178.4(11) . . . . ?
C47 N41 C48 C53 169.6(12) . . . . ?
Fe6 N41 C48 C53 4.6(13) . . . . ?
C53 C48 C49 C50 -4(2) . . . . ?
N41 C48 C49 C50 179.2(13) . . . . ?
C48 C49 C50 C51 4(2) . . . . ?
C49 C50 C51 C52 0(2) . . . . ?
C50 C51 C52 C53 -3(2) . . . . ?
C51 C52 C53 O43 -177.3(14) . . . . ?
C51 C52 C53 C48 3(2) . . . . ?
C49 C48 C53 O43 -179.2(12) . . . . ?
N41 C48 C53 O43 -2.0(17) . . . . ?
C49 C48 C53 C52 1(2) . . . . ?
N41 C48 C53 C52 178.0(12) . . . . ?
C52 C53 O43 Fe6 178.0(11) . . . . ?
C48 C53 O43 Fe6 -1.9(16) . . . . ?
O22 Fe6 O43 C53 116.9(10) . . . . ?
O24 Fe6 O43 C53 -77.8(10) . . . . ?
O41 Fe6 O43 C53 40.3(17) . . . . ?
N22 Fe6 O43 C53 -156.7(10) . . . . ?
N41 Fe6 O43 C53 3.4(9) . . . . ?
C44 C43 C54 N42 -172.0(15) . . . . ?
C42 C43 C54 N42 1(2) . . . . ?
C43 C54 N42 C55 176.3(13) . . . . ?
C43 C54 N42 Fe4 -5(2) . . . . ?
O44 Fe4 N42 C54 -177.7(14) . . . . ?
O150 Fe4 N42 C54 14(2) . . . . ?
O42 Fe4 N42 C54 0.7(13) . . . . ?
O130 Fe4 N42 C54 -90.9(13) . . . . ?
O140 Fe4 N42 C54 90.1(13) . . . . ?
O44 Fe4 N42 C55 1.5(10) . . . . ?
O150 Fe4 N42 C55 -166.9(13) . . . . ?
O42 Fe4 N42 C55 179.8(10) . . . . ?
O130 Fe4 N42 C55 88.2(10) . . . . ?
O140 Fe4 N42 C55 -90.7(10) . . . . ?
C54 N42 C55 C56 -3(2) . . . . ?
Fe4 N42 C55 C56 177.6(13) . . . . ?
C54 N42 C55 C60 177.6(14) . . . . ?
Fe4 N42 C55 C60 -1.6(16) . . . . ?
C60 C55 C56 C57 1(2) . . . . ?
N42 C55 C56 C57 -178.5(14) . . . . ?
C55 C56 C57 C58 -1(2) . . . . ?
C56 C57 C58 C59 1(3) . . . . ?
C57 C58 C59 C60 -1(3) . . . . ?
C56 C55 C60 O44 -178.4(15) . . . . ?
N42 C55 C60 O44 1(2) . . . . ?
C56 C55 C60 C59 -1(2) . . . . ?
N42 C55 C60 C59 178.2(15) . . . . ?
C58 C59 C60 O44 178.9(16) . . . . ?
C58 C59 C60 C55 1(3) . . . . ?
C55 C60 O44 Fe4 1(2) . . . . ?
C59 C60 O44 Fe4 -176.9(13) . . . . ?
O150 Fe4 O44 C60 175.0(11) . . . . ?
O42 Fe4 O44 C60 -9(4) . . . . ?
O130 Fe4 O44 C60 -94.0(12) . . . . ?
O140 Fe4 O44 C60 84.4(12) . . . . ?
N42 Fe4 O44 C60 -1.1(12) . . . . ?
C66 C61 O61 Fe3 -10.9(19) . . . . ?
C62 C61 O61 Fe3 173.2(8) . . . . ?
C66 C61 O61 Fe2 -175.1(10) . . . . ?
C62 C61 O61 Fe2 9.1(14) . . . . ?
O63 Fe3 O61 C61 -7(2) . . . . ?
O100 Fe3 O61 C61 -170.4(12) . . . . ?
O110 Fe3 O61 C61 95.6(11) . . . . ?
O120 Fe3 O61 C61 -74.7(11) . . . . ?
N61 Fe3 O61 C61 8.9(11) . . . . ?
O63 Fe3 O61 Fe2 159.3(14) . . . . ?
O100 Fe3 O61 Fe2 -4.3(4) . . . . ?
O110 Fe3 O61 Fe2 -98.3(4) . . . . ?
O120 Fe3 O61 Fe2 91.4(4) . . . . ?
N61 Fe3 O61 Fe2 175.0(4) . . . . ?
O21 Fe2 O61 C61 -89.5(9) . . . . ?
O23 Fe2 O61 C61 75.4(9) . . . . ?
O100 Fe2 O61 C61 172.5(10) . . . . ?
N21 Fe2 O61 C61 148.2(11) . . . . ?
O62 Fe2 O61 C61 -7.5(9) . . . . ?
O21 Fe2 O61 Fe3 102.2(4) . . . . ?
O23 Fe2 O61 Fe3 -92.9(4) . . . . ?
O100 Fe2 O61 Fe3 4.1(4) . . . . ?
N21 Fe2 O61 Fe3 -20.1(12) . . . . ?
O62 Fe2 O61 Fe3 -175.8(4) . . . . ?
O61 C61 C62 O62 -4.3(16) . . . . ?
C66 C61 C62 O62 179.9(12) . . . . ?
O61 C61 C62 C63 173.5(11) . . . . ?
C66 C61 C62 C63 -2.2(19) . . . . ?
C63 C62 O62 Fe1 22.0(18) . . . . ?
C61 C62 O62 Fe1 -160.4(8) . . . . ?
C63 C62 O62 Fe2 -179.1(11) . . . . ?
C61 C62 O62 Fe2 -1.6(13) . . . . ?
O1 Fe1 O62 C62 -130.5(9) . . . . ?
O3 Fe1 O62 C62 63.5(9) . . . . ?
O64 Fe1 O62 C62 -35.8(18) . . . . ?
N1 Fe1 O62 C62 142.8(9) . . . . ?
N62 Fe1 O62 C62 -29.3(9) . . . . ?
O1 Fe1 O62 Fe2 71.5(4) . . . . ?
O3 Fe1 O62 Fe2 -94.5(4) . . . . ?
O64 Fe1 O62 Fe2 166.1(11) . . . . ?
N1 Fe1 O62 Fe2 -15.3(5) . . . . ?
N62 Fe1 O62 Fe2 172.7(5) . . . . ?
O21 Fe2 O62 C62 112.5(8) . . . . ?
O23 Fe2 O62 C62 -92.4(8) . . . . ?
O61 Fe2 O62 C62 4.6(8) . . . . ?
O100 Fe2 O62 C62 4.5(11) . . . . ?
N21 Fe2 O62 C62 -164.4(8) . . . . ?
O21 Fe2 O62 Fe1 -87.4(5) . . . . ?
O23 Fe2 O62 Fe1 67.7(5) . . . . ?
O61 Fe2 O62 Fe1 164.7(5) . . . . ?
O100 Fe2 O62 Fe1 164.7(5) . . . . ?
N21 Fe2 O62 Fe1 -4.3(6) . . . . ?
O62 C62 C63 C64 -179.8(13) . . . . ?
C61 C62 C63 C64 3(2) . . . . ?
O62 C62 C63 C74 1(2) . . . . ?
C61 C62 C63 C74 -176.2(12) . . . . ?
C62 C63 C64 C65 1(2) . . . . ?
C74 C63 C64 C65 179.7(14) . . . . ?
C63 C64 C65 C66 -5(2) . . . . ?
O61 C61 C66 C67 8(2) . . . . ?
C62 C61 C66 C67 -176.6(13) . . . . ?
O61 C61 C66 C65 -176.8(13) . . . . ?
C62 C61 C66 C65 -1(2) . . . . ?
C64 C65 C66 C61 5(2) . . . . ?
C64 C65 C66 C67 -179.6(14) . . . . ?
C61 C66 C67 N61 -7(2) . . . . ?
C65 C66 C67 N61 177.9(14) . . . . ?
C66 C67 N61 C68 -180.0(13) . . . . ?
C66 C67 N61 Fe3 8(2) . . . . ?
O63 Fe3 N61 C67 169.2(12) . . . . ?
O100 Fe3 N61 C67 -5(2) . . . . ?
O61 Fe3 N61 C67 -6.8(11) . . . . ?
O110 Fe3 N61 C67 -96.7(11) . . . . ?
O120 Fe3 N61 C67 79.9(11) . . . . ?
O63 Fe3 N61 C68 -4.0(8) . . . . ?
O100 Fe3 N61 C68 -178.0(11) . . . . ?
O61 Fe3 N61 C68 179.9(9) . . . . ?
O110 Fe3 N61 C68 90.1(9) . . . . ?
O120 Fe3 N61 C68 -93.3(9) . . . . ?
C67 N61 C68 C69 13(2) . . . . ?
Fe3 N61 C68 C69 -173.4(13) . . . . ?
C67 N61 C68 C73 -171.3(12) . . . . ?
Fe3 N61 C68 C73 2.2(13) . . . . ?
N61 C68 C69 C70 178.4(14) . . . . ?
C73 C68 C69 C70 3(2) . . . . ?
C68 C69 C70 C71 -1(3) . . . . ?
C69 C70 C71 C72 0(3) . . . . ?
C70 C71 C72 C73 1(3) . . . . ?
C71 C72 C73 O63 -179.9(15) . . . . ?
C71 C72 C73 C68 1(2) . . . . ?
N61 C68 C73 O63 2.1(18) . . . . ?
C69 C68 C73 O63 178.1(13) . . . . ?
N61 C68 C73 C72 -178.7(12) . . . . ?
C69 C68 C73 C72 -3(2) . . . . ?
C72 C73 O63 Fe3 174.9(11) . . . . ?
C68 C73 O63 Fe3 -5.9(16) . . . . ?
O100 Fe3 O63 C73 -176.9(9) . . . . ?
O61 Fe3 O63 C73 21(2) . . . . ?
O110 Fe3 O63 C73 -80.8(10) . . . . ?
O120 Fe3 O63 C73 88.8(10) . . . . ?
N61 Fe3 O63 C73 5.3(9) . . . . ?
C64 C63 C74 N62 175.8(14) . . . . ?
C62 C63 C74 N62 -5(2) . . . . ?
C63 C74 N62 C75 178.8(13) . . . . ?
C63 C74 N62 Fe1 -14(2) . . . . ?
O1 Fe1 N62 C74 113.3(10) . . . . ?
O3 Fe1 N62 C74 -64.3(11) . . . . ?
O64 Fe1 N62 C74 -155.8(11) . . . . ?
O62 Fe1 N62 C74 26.0(10) . . . . ?
N1 Fe1 N62 C74 -124.6(16) . . . . ?
O1 Fe1 N62 C75 -78.5(8) . . . . ?
O3 Fe1 N62 C75 103.8(8) . . . . ?
O64 Fe1 N62 C75 12.4(8) . . . . ?
O62 Fe1 N62 C75 -165.9(8) . . . . ?
N1 Fe1 N62 C75 43.6(19) . . . . ?
C74 N62 C75 C80 157.4(12) . . . . ?
Fe1 N62 C75 C80 -10.9(13) . . . . ?
C74 N62 C75 C76 -26(2) . . . . ?
Fe1 N62 C75 C76 165.5(11) . . . . ?
N62 C75 C76 C77 178.6(13) . . . . ?
C80 C75 C76 C77 -5(2) . . . . ?
C75 C76 C77 C78 1(2) . . . . ?
C76 C77 C78 C79 2(2) . . . . ?
C77 C78 C79 C80 -1(2) . . . . ?
N62 C75 C80 O64 0.9(16) . . . . ?
C76 C75 C80 O64 -175.7(12) . . . . ?
N62 C75 C80 C79 -177.5(11) . . . . ?
C76 C75 C80 C79 5.9(19) . . . . ?
C78 C79 C80 O64 179.0(13) . . . . ?
C78 C79 C80 C75 -3(2) . . . . ?
C75 C80 O64 Fe1 10.4(13) . . . . ?
C79 C80 O64 Fe1 -171.2(10) . . . . ?
O1 Fe1 O64 C80 88.3(8) . . . . ?
O3 Fe1 O64 C80 -104.8(8) . . . . ?
O62 Fe1 O64 C80 -5.7(18) . . . . ?
N1 Fe1 O64 C80 175.7(8) . . . . ?
N62 Fe1 O64 C80 -12.3(8) . . . . ?
O63 Fe3 O100 Fe2 -171.0(4) . . . . ?
O61 Fe3 O100 Fe2 4.4(4) . . . . ?
O110 Fe3 O100 Fe2 93.0(5) . . . . ?
O120 Fe3 O100 Fe2 -80.6(5) . . . . ?
N61 Fe3 O100 Fe2 2.3(15) . . . . ?
O21 Fe2 O100 Fe3 -108.0(5) . . . . ?
O23 Fe2 O100 Fe3 88.5(5) . . . . ?
O61 Fe2 O100 Fe3 -4.4(4) . . . . ?
N21 Fe2 O100 Fe3 166.7(5) . . . . ?
O62 Fe2 O100 Fe3 -4.4(9) . . . . ?
O63 Fe3 O110 C110 -107.3(10) . . . . ?
O100 Fe3 O110 C110 10.9(10) . . . . ?
O61 Fe3 O110 C110 87.0(10) . . . . ?
O120 Fe3 O110 C110 154(2) . . . . ?
N61 Fe3 O110 C110 172.1(10) . . . . ?
O63 Fe3 O120 C120 49.3(13) . . . . ?
O100 Fe3 O120 C120 -68.5(13) . . . . ?
O61 Fe3 O120 C120 -144.2(13) . . . . ?
O110 Fe3 O120 C120 149(2) . . . . ?
N61 Fe3 O120 C120 130.3(13) . . . . ?
O44 Fe4 O130 C130 -176.5(11) . . . . ?
O150 Fe4 O130 C130 -61.4(11) . . . . ?
O42 Fe4 O130 C130 15.0(11) . . . . ?
O140 Fe4 O130 C130 131(15) . . . . ?
N42 Fe4 O130 C130 101.2(11) . . . . ?
O44 Fe4 O140 C140 55.4(16) . . . . ?
O150 Fe4 O140 C140 -59.7(16) . . . . ?
O42 Fe4 O140 C140 -136.0(16) . . . . ?
O130 Fe4 O140 C140 108(15) . . . . ?
N42 Fe4 O140 C140 137.8(16) . . . . ?
O44 Fe4 O150 C150 20.2(13) . . . . ?
O42 Fe4 O150 C150 -158.9(12) . . . . ?
O130 Fe4 O150 C150 -67.7(12) . . . . ?
O140 Fe4 O150 C150 111.9(12) . . . . ?
N42 Fe4 O150 C150 -172.6(15) . . . . ?
O44 Fe4 O150 Fe5 -173.1(6) . . . . ?
O42 Fe4 O150 Fe5 7.8(4) . . . . ?
O130 Fe4 O150 Fe5 99.1(5) . . . . ?
O140 Fe4 O150 Fe5 -81.4(5) . . . . ?
N42 Fe4 O150 Fe5 -5.9(17) . . . . ?
O2 Fe5 O150 C150 53.9(12) . . . . ?
O4 Fe5 O150 C150 -108.7(12) . . . . ?
O42 Fe5 O150 C150 158.2(12) . . . . ?
N2 Fe5 O150 C150 -31.1(12) . . . . ?
O41 Fe5 O150 C150 162.2(10) . . . . ?
O2 Fe5 O150 Fe4 -112.0(5) . . . . ?
O4 Fe5 O150 Fe4 85.3(5) . . . . ?
O42 Fe5 O150 Fe4 -7.7(4) . . . . ?
N2 Fe5 O150 Fe4 162.9(5) . . . . ?
O41 Fe5 O150 Fe4 -3.7(9) . . . . ?
N200 C201 C202 O200 -8.8(18) . . . . ?
C206 C201 C202 O200 172.8(13) . . . . ?
N200 C201 C202 C203 172.7(12) . . . . ?
C206 C201 C202 C203 -5.7(19) . . . . ?
O200 C202 C203 C204 -173.4(15) . . . . ?
C201 C202 C203 C204 5(2) . . . . ?
C202 C203 C204 O210 177.1(14) . . . . ?
C202 C203 C204 C205 3(2) . . . . ?
O210 C204 C205 N210 -5(2) . . . . ?
C203 C204 C205 N210 169.5(14) . . . . ?
O210 C204 C205 C206 175.7(13) . . . . ?
C203 C204 C205 C206 -10(2) . . . . ?
N200 C201 C206 C205 180.0(13) . . . . ?
C202 C201 C206 C205 -2(2) . . . . ?
N210 C205 C206 C201 -169.8(13) . . . . ?
C204 C205 C206 C201 9(2) . . . . ?
C206 C205 N210 C211 -177.2(13) . . . . ?
C204 C205 N210 C211 3.7(19) . . . . ?
C203 C204 O210 C212 -170.4(15) . . . . ?
C205 C204 O210 C212 4(2) . . . . ?
C205 N210 C211 C216 -179.2(14) . . . . ?
C205 N210 C211 C212 -2(2) . . . . ?
C204 O210 C212 C213 -178.3(15) . . . . ?
C204 O210 C212 C211 -2(2) . . . . ?
N210 C211 C212 C213 176.8(15) . . . . ?
C216 C211 C212 C213 -5(2) . . . . ?
N210 C211 C212 O210 1(2) . . . . ?
C216 C211 C212 O210 178.3(13) . . . . ?
O210 C212 C213 C214 -179.3(16) . . . . ?
C211 C212 C213 C214 5(3) . . . . ?
C212 C213 C214 C215 0(3) . . . . ?
C213 C214 C215 C216 -4(3) . . . . ?
C214 C215 C216 C211 3(3) . . . . ?
N210 C211 C216 C215 179.7(15) . . . . ?
C212 C211 C216 C215 2(2) . . . . ?
